data_7120229
loop_
_publ_author_name
'Abozeid, Mohamed A.'
'Sairenji, Shiho'
'Takizawa, Shinobu'
'Fujita, Makoto'
'Sasai, Hiroaki'

_publ_section_title
;
 Enantioselective synthesis of tetrahydrocyclopenta[b]indole bearing a
 chiral quaternary carbon center via Pd(II)-SPRIX-catalyzed C--H
 activation
;
_journal_name_full 'Chem. Commun.'
_journal_paper_doi 10.1039/C7CC03199H
_journal_year 2017
_chemical_absolute_configuration S
_chemical_formula_moiety '(C72 H48 N24 I12 Zn6), 3.41(C15 H17 N), 2.16(C6 H12)'
_chemical_formula_sum 'C136.11 H131.89 I12 N27.41 Zn6'
_chemical_formula_weight 4066.65
_space_group_crystal_system monoclinic
_space_group_IT_number 5
_space_group_name_Hall 'C 2y'
_space_group_name_H-M_alt 'C 1 2 1'
_symmetry_space_group_name_Hall 'C 2y'
_symmetry_space_group_name_H-M 'C 1 2 1'
_atom_sites_solution_hydrogens geom
_audit_block_doi 10.5517/ccdc.csd.cc1m2q9q
_audit_creation_method SHELXL-2016/6
_audit_update_record
;
2017-04-28 deposited with the CCDC.
2017-06-06 downloaded from the CCDC.
;
_cell_angle_alpha 90
_cell_angle_beta 109.742(2)
_cell_angle_gamma 90
_cell_formula_units_Z 4
_cell_length_a 36.1897(8)
_cell_length_b 14.6874(2)
_cell_length_c 34.7427(8)
_cell_measurement_reflns_used 28199
_cell_measurement_temperature 100(2)
_cell_measurement_theta_max 75.7310
_cell_measurement_theta_min 3.9540
_cell_volume 17381.5(6)
_computing_cell_refinement 'CrysAlisPro 1.171.38.41 (Rigaku OD, 2015)'
_computing_data_collection 'CrysAlisPro 1.171.38.41 (Rigaku OD, 2015)'
_computing_data_reduction 'CrysAlisPro 1.171.38.41 (Rigaku OD, 2015)'
_computing_molecular_graphics 'shelXle (Hubschle et al., 2011)'
_computing_publication_material 'SHELXL-2014/7 (Sheldrick, 2014)'
_computing_structure_refinement 'SHELXL-2014/7 (Sheldrick, 2014)'
_computing_structure_solution 'SHELXT-2014/5 (Sheldrick, 2014)'
_diffrn_ambient_temperature 100(2)
_diffrn_detector_area_resol_mean 5.3040
_diffrn_measured_fraction_theta_full 1.000
_diffrn_measured_fraction_theta_max 0.993
_diffrn_measurement_device_type 'SuperNova, Dual, Cu at zero, AtlasS2'
_diffrn_measurement_method '\w scans'
_diffrn_radiation_type CuK\a
_diffrn_radiation_wavelength 1.54187
_diffrn_reflns_av_R_equivalents 0.0558
_diffrn_reflns_av_unetI/netI 0.0696
_diffrn_reflns_Laue_measured_fraction_full 1.000
_diffrn_reflns_Laue_measured_fraction_max 0.993
_diffrn_reflns_limit_h_max 45
_diffrn_reflns_limit_h_min -44
_diffrn_reflns_limit_k_max 18
_diffrn_reflns_limit_k_min -18
_diffrn_reflns_limit_l_max 42
_diffrn_reflns_limit_l_min -43
_diffrn_reflns_number 87712
_diffrn_reflns_point_group_measured_fraction_full 0.998
_diffrn_reflns_point_group_measured_fraction_max 0.982
_diffrn_reflns_theta_full 67.687
_diffrn_reflns_theta_max 76.010
_diffrn_reflns_theta_min 3.709
_diffrn_source 'micro-focus sealed X-ray tube'
_exptl_absorpt_coefficient_mu 18.024
_exptl_absorpt_correction_T_max 0.327
_exptl_absorpt_correction_T_min 0.035
_exptl_absorpt_correction_type gaussian
_exptl_absorpt_process_details
;
CrysAlisPro 1.171.38.41 (Rigaku Oxford Diffraction, 2015)
Numerical absorption correction based on gaussian integration over
            a multifaceted crystal model
Empirical absorption correction using spherical harmonics,
 implemented in SCALE3 ABSPACK scaling algorithm.
;
_exptl_crystal_colour red
_exptl_crystal_density_diffrn 1.554
_exptl_crystal_description block
_exptl_crystal_F_000 7826
_exptl_crystal_size_max 0.386
_exptl_crystal_size_mid 0.200
_exptl_crystal_size_min 0.097
_refine_diff_density_max 1.512
_refine_diff_density_min -0.997
_refine_diff_density_rms 0.161
_refine_ls_abs_structure_details
;
 Flack x determined using 10616 quotients [(I+)-(I-)]/[(I+)+(I-)]
 (Parsons, Flack and Wagner, Acta Cryst. B69 (2013) 249-259).
;
_refine_ls_abs_structure_Flack 0.056(11)
_refine_ls_extinction_method none
_refine_ls_goodness_of_fit_ref 1.047
_refine_ls_hydrogen_treatment constr
_refine_ls_matrix_type full
_refine_ls_number_parameters 2518
_refine_ls_number_reflns 35687
_refine_ls_number_restraints 2179
_refine_ls_restrained_S_all 1.027
_refine_ls_R_factor_all 0.0865
_refine_ls_R_factor_gt 0.0742
_refine_ls_shift/su_max 0.030
_refine_ls_shift/su_mean 0.001
_refine_ls_structure_factor_coef Fsqd
_refine_ls_weighting_details 'w=1/[\s^2^(Fo^2^)+(0.1247P)^2^+51.8756P] where P=(Fo^2^+2Fc^2^)/3'
_refine_ls_weighting_scheme calc
_refine_ls_wR_factor_gt 0.2049
_refine_ls_wR_factor_ref 0.2219
_reflns_Friedel_coverage 0.903
_reflns_Friedel_fraction_full 0.997
_reflns_Friedel_fraction_max 0.971
_reflns_number_gt 29054
_reflns_number_total 35687
_reflns_threshold_expression 'I > 2\s(I)'
_cod_data_source_file c7cc03199h2.cif
_cod_data_source_block SHELXT_c
_cod_database_code 7120229
_shelx_shelxl_version_number 2016/6
_shelx_space_group_comment
;
The symmetry employed for this shelxl refinement is uniquely defined
by the following loop, which should always be used as a source of
symmetry information in preference to the above space-group names.
They are only intended as comments.
;

loop_
_space_group_symop_operation_xyz
'x, y, z'
'-x, y, -z'
'x+1/2, y+1/2, z'
'-x+1/2, y+1/2, -z'

loop_
_atom_site_label
_atom_site_type_symbol
_atom_site_fract_x
_atom_site_fract_y
_atom_site_fract_z
_atom_site_U_iso_or_equiv
_atom_site_adp_type
_atom_site_occupancy
_atom_site_site_symmetry_order
_atom_site_calc_flag
_atom_site_refinement_flags_posn
_atom_site_refinement_flags_adp
_atom_site_refinement_flags_occupancy
_atom_site_disorder_assembly
_atom_site_disorder_group
Zn1 Zn 0.3607(5) 0.6987(9) 0.1754(4) 0.054(2) Uani 0.60(3) 1 d . . P A 1
I11 I 0.29669(17) 0.7616(4) 0.18091(13) 0.0729(14) Uani 0.60(3) 1 d . . P A 1
I12 I 0.41603(18) 0.8031(3) 0.1740(2) 0.0736(14) Uani 0.60(3) 1 d . . P A 1
Zn1A Zn 0.3673(8) 0.7054(15) 0.1743(6) 0.069(6) Uani 0.40(3) 1 d . . P A 2
I13 I 0.3095(8) 0.7682(12) 0.1880(5) 0.125(5) Uani 0.40(3) 1 d . . P A 2
I14 I 0.4287(9) 0.7897(14) 0.1748(4) 0.130(5) Uani 0.40(3) 1 d . . P A 2
Zn2 Zn 0.3314(6) 0.2433(18) 0.4833(6) 0.048(3) Uani 0.39(3) 1 d . . P B 1
I21 I 0.2709(2) 0.3382(5) 0.45590(18) 0.0590(17) Uani 0.39(3) 1 d . . P B 1
I22 I 0.3804(4) 0.2696(11) 0.5547(3) 0.078(2) Uani 0.39(3) 1 d . . P B 1
Zn2A Zn 0.3277(6) 0.2368(13) 0.4743(6) 0.072(4) Uani 0.61(3) 1 d . . P B 2
I23 I 0.2622(5) 0.3247(8) 0.4421(7) 0.105(3) Uani 0.61(3) 1 d . . P B 2
I24 I 0.3696(5) 0.2760(6) 0.5476(4) 0.087(2) Uani 0.61(3) 1 d . . P B 2
Zn3 Zn 0.60565(7) 0.02101(17) 0.31083(7) 0.0567(5) Uani 1 1 d . . . . .
I31 I 0.6118(2) 0.0581(7) 0.2397(3) 0.0608(19) Uani 0.45(4) 1 d . . P C 1
I32 I 0.5948(3) -0.1421(6) 0.3320(2) 0.0576(18) Uani 0.45(4) 1 d . . P C 1
I33 I 0.6133(3) 0.0473(10) 0.2454(4) 0.099(3) Uani 0.55(4) 1 d . . P C 2
I34 I 0.5987(3) -0.1356(6) 0.3388(5) 0.101(3) Uani 0.55(4) 1 d . . P C 2
Zn4 Zn 0.8642(2) -0.0275(4) 0.67577(16) 0.0484(12) Uani 0.759(15) 1 d . . P D 1
I41 I 0.92057(18) -0.12339(17) 0.67262(13) 0.0753(10) Uani 0.759(15) 1 d . . P D 1
I42 I 0.80307(11) -0.0927(3) 0.68387(12) 0.0880(11) Uani 0.759(15) 1 d . . P D 1
Zn4A Zn 0.8779(5) -0.0203(14) 0.6773(6) 0.047(3) Uani 0.241(15) 1 d . U P D 2
I43 I 0.9378(5) -0.1021(13) 0.6788(3) 0.094(4) Uani 0.241(15) 1 d . . P D 2
I44 I 0.8160(10) -0.0946(16) 0.6883(7) 0.224(12) Uani 0.241(15) 1 d . U P D 2
Zn5 Zn 1.1061(8) 0.6559(18) 0.8064(6) 0.044(3) Uani 0.42(3) 1 d . . P E 1
I51 I 1.1054(3) 0.6249(5) 0.73854(18) 0.0501(13) Uani 0.42(3) 1 d . . P E 1
I52 I 1.0984(3) 0.8178(7) 0.8308(3) 0.064(2) Uani 0.42(3) 1 d . . P E 1
Zn5A Zn 1.1052(6) 0.6584(11) 0.8128(6) 0.051(3) Uani 0.58(3) 1 d . . P E 2
I53 I 1.1167(4) 0.6245(4) 0.7418(2) 0.0625(10) Uani 0.58(3) 1 d . . P E 2
I54 I 1.0955(3) 0.8151(6) 0.8377(4) 0.0773(19) Uani 0.58(3) 1 d . . P E 2
Zn6 Zn 0.8318(2) 0.4371(4) 0.97928(12) 0.0472(12) Uani 0.771(19) 1 d . . P F 1
I61 I 0.76955(18) 0.3403(3) 0.95243(13) 0.0673(10) Uani 0.771(19) 1 d . . P F 1
I62 I 0.87777(17) 0.4054(3) 1.05087(10) 0.0732(11) Uani 0.771(19) 1 d . . P F 1
Zn6A Zn 0.8205(5) 0.4339(13) 0.9746(7) 0.064(6) Uani 0.229(19) 1 d . . P F 2
I63 I 0.7583(5) 0.3462(10) 0.9423(8) 0.097(5) Uani 0.229(19) 1 d . . P F 2
I64 I 0.8657(8) 0.3970(9) 1.0459(6) 0.087(5) Uani 0.229(19) 1 d . . P F 2
N101 N 0.3844(5) 0.5980(10) 0.2177(4) 0.056(3) Uani 1 1 d . . . . .
C102 C 0.3620(6) 0.5627(16) 0.2361(6) 0.073(5) Uani 1 1 d . . . . .
H102 H 0.336598 0.587638 0.231001 0.088 Uiso 1 1 calc R U . . .
C103 C 0.3740(6) 0.4891(18) 0.2631(6) 0.075(6) Uani 1 1 d . . . . .
H103 H 0.356391 0.461787 0.274693 0.090 Uiso 1 1 calc R U . . .
C104 C 0.4117(4) 0.4574(10) 0.2725(4) 0.046(3) Uani 1 1 d . . . . .
C105 C 0.4349(5) 0.4888(11) 0.2522(4) 0.050(3) Uani 1 1 d . . . . .
H105 H 0.459731 0.461950 0.255668 0.060 Uiso 1 1 calc R U . . .
C106 C 0.4203(5) 0.5663(10) 0.2244(4) 0.051(3) Uani 1 1 d . . . . .
H106 H 0.436692 0.593609 0.211254 0.061 Uiso 1 1 calc R U . . .
N111 N 0.3595(5) 0.2528(15) 0.4386(6) 0.074(5) Uani 1 1 d . . . . .
C112 C 0.3875(9) 0.207(3) 0.4376(9) 0.122(14) Uani 1 1 d . . . . .
H112 H 0.396003 0.161402 0.458340 0.146 Uiso 1 1 calc R U . . .
C113 C 0.4087(9) 0.211(3) 0.4109(10) 0.134(16) Uani 1 1 d . . . . .
H113 H 0.427903 0.166107 0.411112 0.160 Uiso 1 1 calc R U . . .
C114 C 0.4002(5) 0.2829(12) 0.3841(5) 0.051(3) Uani 1 1 d . . . . .
C115 C 0.3685(8) 0.333(2) 0.3827(9) 0.115(12) Uani 1 1 d . . . . .
H115 H 0.360990 0.383954 0.365067 0.138 Uiso 1 1 calc R U . . .
C116 C 0.3468(9) 0.308(2) 0.4077(10) 0.122(13) Uani 1 1 d . . . . .
H116 H 0.321252 0.333327 0.401713 0.147 Uiso 1 1 calc R U . . .
N121 N 0.5597(4) 0.1003(13) 0.3157(5) 0.061(4) Uani 1 1 d . . . . .
C122 C 0.5375(5) 0.1460(12) 0.2844(4) 0.053(3) Uani 1 1 d . . . . .
H122 H 0.541911 0.141255 0.259074 0.064 Uiso 1 1 calc R U . . .
C123 C 0.5070(4) 0.2023(12) 0.2871(4) 0.047(3) Uani 1 1 d . . . . .
H123 H 0.492146 0.238702 0.264562 0.056 Uiso 1 1 calc R U . . .
C124 C 0.4992(5) 0.2031(14) 0.3236(4) 0.055(4) Uani 1 1 d . . . . .
C125 C 0.5216(6) 0.1525(18) 0.3565(6) 0.082(7) Uani 1 1 d . . . . .
H125 H 0.515858 0.150885 0.381266 0.098 Uiso 1 1 calc R U . . .
C126 C 0.5525(6) 0.104(2) 0.3521(6) 0.080(7) Uani 1 1 d . . . . .
H126 H 0.569519 0.072475 0.375120 0.096 Uiso 1 1 calc R U . . .
C131 C 0.4256(4) 0.3791(11) 0.3020(4) 0.044(3) Uani 1 1 d . . . . .
N132 N 0.4062(4) 0.3660(10) 0.3268(4) 0.049(3) Uani 1 1 d . . . . .
C133 C 0.4211(5) 0.2987(13) 0.3542(4) 0.053(3) Uani 1 1 d . . . . .
N134 N 0.4513(4) 0.2443(11) 0.3548(4) 0.054(3) Uani 1 1 d . . . . .
C135 C 0.4671(4) 0.2631(12) 0.3266(4) 0.049(3) Uani 1 1 d . . . . .
N136 N 0.4561(4) 0.3335(11) 0.2991(3) 0.050(3) Uani 1 1 d . . . . .
N141 N 0.6525(4) 0.0772(11) 0.3554(4) 0.056(3) Uani 1 1 d . . . . .
C142 C 0.6766(6) 0.0253(14) 0.3855(6) 0.067(5) Uani 1 1 d . . . . .
H142 H 0.671485 -0.037990 0.386282 0.080 Uiso 1 1 calc R U . . .
C143 C 0.7093(5) 0.0639(14) 0.4158(6) 0.064(4) Uani 1 1 d . . . . .
H143 H 0.726838 0.026465 0.436181 0.077 Uiso 1 1 calc R U . . .
C144 C 0.7157(5) 0.1579(12) 0.4156(4) 0.052(3) Uani 1 1 d . . . . .
C145 C 0.6911(5) 0.2090(11) 0.3839(5) 0.055(4) Uani 1 1 d . . . . .
H145 H 0.695585 0.272405 0.382352 0.066 Uiso 1 1 calc R U . . .
C146 C 0.6606(5) 0.1682(12) 0.3550(5) 0.056(4) Uani 1 1 d . . . . .
H146 H 0.644013 0.204474 0.333372 0.067 Uiso 1 1 calc R U . . .
N151 N 0.8162(5) 0.5993(11) 0.4751(5) 0.061(3) Uani 1 1 d . . . . .
C152 C 0.7911(7) 0.5642(15) 0.4425(6) 0.070(5) Uani 1 1 d . . . . .
H152 H 0.780338 0.601676 0.419086 0.084 Uiso 1 1 calc R U . . .
C153 C 0.7793(5) 0.4745(14) 0.4405(5) 0.061(4) Uani 1 1 d . . . . .
H153 H 0.759726 0.451621 0.416682 0.073 Uiso 1 1 calc R U . . .
C154 C 0.7968(5) 0.4172(14) 0.4744(4) 0.053(4) Uani 1 1 d . . . . .
C155 C 0.8235(6) 0.4592(14) 0.5078(6) 0.069(5) Uani 1 1 d . . . . .
H155 H 0.835759 0.424835 0.531920 0.082 Uiso 1 1 calc R U . . .
C156 C 0.8329(7) 0.5502(17) 0.5069(7) 0.079(6) Uani 1 1 d . . . . .
H156 H 0.851914 0.576854 0.530161 0.095 Uiso 1 1 calc R U . . .
N161 N 0.8474(5) 0.0441(10) 0.6221(4) 0.061(4) Uani 1 1 d . . . . .
C162 C 0.8509(6) 0.1360(12) 0.6199(5) 0.073(6) Uani 1 1 d . . . . .
H162 H 0.864956 0.167581 0.644323 0.088 Uiso 1 1 calc R U . . .
C163 C 0.8352(6) 0.1874(13) 0.5840(5) 0.067(5) Uani 1 1 d . . . . .
H163 H 0.837929 0.251756 0.584016 0.080 Uiso 1 1 calc R U . . .
C164 C 0.8152(5) 0.1394(13) 0.5482(4) 0.050(3) Uani 1 1 d . . . . .
C165 C 0.8136(6) 0.0436(13) 0.5499(5) 0.061(4) Uani 1 1 d . . . . .
H165 H 0.801474 0.008783 0.525903 0.073 Uiso 1 1 calc R U . . .
C166 C 0.8298(6) 0.0023(13) 0.5870(5) 0.064(4) Uani 1 1 d . . . . .
H166 H 0.828395 -0.062200 0.587675 0.076 Uiso 1 1 calc R U . . .
C171 C 0.7491(5) 0.2011(12) 0.4480(4) 0.049(3) Uani 1 1 d . . . . .
N172 N 0.7570(4) 0.2879(10) 0.4446(4) 0.048(3) Uani 1 1 d . . . . .
C173 C 0.7861(5) 0.3206(12) 0.4755(4) 0.050(3) Uani 1 1 d . . . . .
N174 N 0.8071(4) 0.2751(9) 0.5092(4) 0.047(3) Uani 1 1 d . . . . .
C175 C 0.7965(4) 0.1891(10) 0.5107(5) 0.047(3) Uani 1 1 d . . . . .
N176 N 0.7669(4) 0.1492(10) 0.4810(4) 0.051(3) Uani 1 1 d . . . . .
N201 N 0.8876(5) 0.0761(12) 0.7184(4) 0.059(4) Uani 1 1 d . . . . .
C202 C 0.8673(9) 0.104(2) 0.7421(8) 0.100(10) Uani 1 1 d . . . . .
H202 H 0.843362 0.074402 0.739536 0.120 Uiso 1 1 calc R U . . .
C203 C 0.8793(7) 0.1737(19) 0.7696(8) 0.090(8) Uani 1 1 d . . . . .
H203 H 0.864060 0.190506 0.786041 0.108 Uiso 1 1 calc R U . . .
C204 C 0.9135(5) 0.2190(14) 0.7733(4) 0.052(4) Uani 1 1 d . . . . .
C205 C 0.9353(5) 0.1828(15) 0.7510(4) 0.058(4) Uani 1 1 d . . . . .
H205 H 0.960980 0.205522 0.755439 0.070 Uiso 1 1 calc R U . . .
C206 C 0.9218(5) 0.1197(16) 0.7245(5) 0.064(5) Uani 1 1 d . . . . .
H206 H 0.936907 0.102582 0.707986 0.077 Uiso 1 1 calc R U . . .
N211 N 1.0601(4) 0.5796(10) 0.8152(4) 0.049(3) Uani 1 1 d . . . . .
C212 C 1.0380(4) 0.5232(12) 0.7846(4) 0.048(3) Uani 1 1 d . . . . .
H212 H 1.044874 0.518283 0.760633 0.057 Uiso 1 1 calc R U . . .
C213 C 1.0072(4) 0.4745(13) 0.7864(4) 0.051(3) Uani 1 1 d . . . . .
H213 H 0.991146 0.441986 0.763066 0.061 Uiso 1 1 calc R U . . .
C214 C 0.9992(4) 0.4721(12) 0.8223(4) 0.051(3) Uani 1 1 d . . . . .
C215 C 1.0223(7) 0.526(2) 0.8549(5) 0.085(8) Uani 1 1 d . . . . .
H215 H 1.018051 0.526095 0.880465 0.102 Uiso 1 1 calc R U . . .
C216 C 1.0511(7) 0.5799(18) 0.8490(6) 0.084(7) Uani 1 1 d . . . . .
H216 H 1.065384 0.619428 0.870497 0.101 Uiso 1 1 calc R U . . .
N221 N 0.8587(4) 0.4268(10) 0.9356(4) 0.054(3) Uani 1 1 d . . . . .
C222 C 0.8927(10) 0.463(3) 0.9417(10) 0.147(19) Uani 1 1 d . . . . .
H222 H 0.903734 0.500060 0.965208 0.176 Uiso 1 1 calc R U . . .
C223 C 0.9136(10) 0.451(3) 0.9155(9) 0.135(16) Uani 1 1 d . . . . .
H223 H 0.939072 0.476562 0.922315 0.162 Uiso 1 1 calc R U . . .
C224 C 0.8993(5) 0.4040(14) 0.8812(5) 0.057(4) Uani 1 1 d . . . . .
C225 C 0.8622(9) 0.371(3) 0.8728(9) 0.126(14) Uani 1 1 d . . . . .
H225 H 0.848895 0.341525 0.847573 0.151 Uiso 1 1 calc R U . . .
C226 C 0.8445(12) 0.382(4) 0.9021(13) 0.21(3) Uani 1 1 d . . . . .
H226 H 0.819626 0.354694 0.896967 0.249 Uiso 1 1 calc R U . . .
C231 C 0.9259(4) 0.2981(13) 0.8011(4) 0.049(3) Uani 1 1 d . . . . .
N232 N 0.9561(3) 0.3477(9) 0.7995(3) 0.042(2) Uani 1 1 d . . . . .
C233 C 0.9666(4) 0.4166(13) 0.8254(4) 0.052(4) Uani 1 1 d . . . . .
N234 N 0.9511(4) 0.4355(11) 0.8547(4) 0.052(3) Uani 1 1 d . . . . .
C235 C 0.9194(5) 0.3846(12) 0.8523(4) 0.049(3) Uani 1 1 d . . . . .
N236 N 0.9066(4) 0.3150(12) 0.8272(4) 0.056(3) Uani 1 1 d . . . . .
N241 N 0.8152(4) 0.5718(10) 0.9748(4) 0.053(3) Uani 1 1 d . . . . .
C242 C 0.8293(7) 0.6261(13) 1.0081(5) 0.071(5) Uani 1 1 d . . . . .
H242 H 0.846463 0.599713 1.032580 0.086 Uiso 1 1 calc R U . . .
C243 C 0.8207(8) 0.7145(17) 1.0087(5) 0.077(6) Uani 1 1 d . . . . .
H243 H 0.831540 0.748480 1.033193 0.092 Uiso 1 1 calc R U . . .
C244 C 0.7961(4) 0.7568(10) 0.9739(4) 0.045(3) Uani 1 1 d . . . . .
C245 C 0.7806(7) 0.7043(14) 0.9392(5) 0.067(5) Uani 1 1 d . . . . .
H245 H 0.764020 0.730472 0.914420 0.080 Uiso 1 1 calc R U . . .
C246 C 0.7898(7) 0.6138(13) 0.9415(6) 0.070(5) Uani 1 1 d . . . . .
H246 H 0.777373 0.577456 0.918082 0.084 Uiso 1 1 calc R U . . .
N251 N 0.6534(4) 1.0989(10) 0.8538(4) 0.051(3) Uani 1 1 d . . . . .
C252 C 0.6584(6) 1.0123(12) 0.8541(6) 0.064(5) Uani 1 1 d . . . . .
H252 H 0.639778 0.976981 0.833645 0.077 Uiso 1 1 calc R U . . .
C253 C 0.6899(6) 0.9669(13) 0.8830(5) 0.064(5) Uani 1 1 d . . . . .
H253 H 0.693160 0.902995 0.881353 0.076 Uiso 1 1 calc R U . . .
C254 C 0.7159(5) 1.0177(11) 0.9137(4) 0.048(3) Uani 1 1 d . . . . .
C255 C 0.7093(5) 1.1108(12) 0.9136(5) 0.062(4) Uani 1 1 d . . . . .
H255 H 0.726037 1.148178 0.934591 0.075 Uiso 1 1 calc R U . . .
C256 C 0.6787(5) 1.1484(13) 0.8831(6) 0.061(4) Uani 1 1 d . . . . .
H256 H 0.675325 1.212530 0.882804 0.073 Uiso 1 1 calc R U . . .
N261 N 0.8450(5) 1.1301(10) 1.1202(4) 0.056(3) Uani 1 1 d . . . . .
C262 C 0.8268(7) 1.1768(12) 1.0853(5) 0.073(6) Uani 1 1 d . . . . .
H262 H 0.826174 1.241413 1.085865 0.088 Uiso 1 1 calc R U . . .
C263 C 0.8092(6) 1.1313(13) 1.0488(5) 0.064(5) Uani 1 1 d . . . . .
H263 H 0.794402 1.163767 1.024975 0.077 Uiso 1 1 calc R U . . .
C264 C 0.8134(5) 1.0389(10) 1.0475(4) 0.049(3) Uani 1 1 d . . . . .
C265 C 0.8337(5) 0.9945(11) 1.0832(5) 0.055(4) Uani 1 1 d . . . . .
H265 H 0.837730 0.930661 1.082885 0.066 Uiso 1 1 calc R U . . .
C266 C 0.8482(6) 1.0418(14) 1.1192(4) 0.062(4) Uani 1 1 d . . . . .
H266 H 0.860823 1.009652 1.143931 0.074 Uiso 1 1 calc R U . . .
C271 C 0.7862(4) 0.8538(11) 0.9748(4) 0.045(3) Uani 1 1 d . . . . .
N272 N 0.7561(4) 0.8879(10) 0.9432(3) 0.050(3) Uani 1 1 d . . . . .
C273 C 0.7480(5) 0.9757(11) 0.9479(4) 0.046(3) Uani 1 1 d . . . . .
N274 N 0.7660(4) 1.0280(9) 0.9796(3) 0.046(3) Uani 1 1 d . . . . .
C275 C 0.7938(4) 0.9856(11) 1.0088(4) 0.044(3) Uani 1 1 d . . . . .
N276 N 0.8062(4) 0.9005(10) 1.0079(3) 0.046(3) Uani 1 1 d . . . . .
C301 C 0.8319(8) 0.964(2) 0.9052(8) 0.106(10) Uani 0.75 1 d D U P G 2
H301 H 0.830674 0.913898 0.887556 0.127 Uiso 0.75 1 calc R U P G 2
C302 C 0.8097(9) 1.038(2) 0.8918(10) 0.118(11) Uani 0.75 1 d D U P G 2
H302 H 0.789168 1.037850 0.866137 0.141 Uiso 0.75 1 calc R U P G 2
C303 C 0.8179(12) 1.117(2) 0.9176(10) 0.121(12) Uani 0.75 1 d D U P G 2
H303 H 0.806607 1.173151 0.905271 0.145 Uiso 0.75 1 calc R U P G 2
C304 C 0.8404(10) 1.1205(19) 0.9579(9) 0.107(10) Uani 0.75 1 d D U P G 2
H304 H 0.840699 1.171010 0.975030 0.129 Uiso 0.75 1 calc R U P G 2
C305 C 0.8640(9) 1.0382(18) 0.9723(8) 0.108(9) Uani 0.75 1 d D U P G 2
C306 C 0.8573(8) 0.9630(19) 0.9463(7) 0.097(8) Uani 0.75 1 d D U P G 2
N307 N 0.8836(6) 0.8925(16) 0.9664(6) 0.088(6) Uani 0.75 1 d D U P G 2
C308 C 0.9029(8) 0.926(2) 1.0045(7) 0.111(10) Uani 0.75 1 d D U P G 2
C309 C 0.8932(10) 1.0105(19) 1.0098(7) 0.104(9) Uani 0.75 1 d D U P G 2
C310 C 0.9152(12) 1.043(2) 1.0512(9) 0.141(15) Uani 0.75 1 d D U P G 2
H31A H 0.897133 1.065842 1.065075 0.169 Uiso 0.75 1 calc R U P G 2
H31B H 0.933543 1.092437 1.050474 0.169 Uiso 0.75 1 calc R U P G 2
C311 C 0.9378(12) 0.958(2) 1.0733(9) 0.127(13) Uani 0.75 1 d D U P G 2
H31C H 0.925501 0.933138 1.092605 0.153 Uiso 0.75 1 calc R U P G 2
H31D H 0.965396 0.973533 1.088832 0.153 Uiso 0.75 1 calc R U P G 2
C312 C 0.9361(8) 0.883(2) 1.0388(8) 0.123(11) Uani 0.75 1 d D U P G 2
C313 C 0.8858(11) 0.806(2) 0.9458(9) 0.102(10) Uani 0.75 1 d D U P G 2
H31E H 0.866866 0.807127 0.917920 0.153 Uiso 0.75 1 calc R U P G 2
H31F H 0.912337 0.798210 0.944874 0.153 Uiso 0.75 1 calc R U P G 2
H31G H 0.879581 0.755473 0.960988 0.153 Uiso 0.75 1 calc R U P G 2
C314 C 0.9235(12) 0.784(2) 1.0502(13) 0.147(17) Uani 0.75 1 d D U P G 2
H314 H 0.899156 0.775654 1.054538 0.176 Uiso 0.75 1 calc R U P G 2
C315 C 0.9724(11) 0.872(4) 1.0289(17) 0.22(3) Uani 0.75 1 d D U P G 2
H31H H 0.992703 0.844207 1.052176 0.332 Uiso 0.75 1 calc R U P G 2
H31I H 0.967156 0.833069 1.004818 0.332 Uiso 0.75 1 calc R U P G 2
H31J H 0.981399 0.931941 1.023233 0.332 Uiso 0.75 1 calc R U P G 2
C316 C 0.9462(17) 0.719(3) 1.0532(13) 0.18(3) Uani 0.75 1 d D U P G 2
H31K H 0.970430 0.728013 1.048804 0.219 Uiso 0.75 1 calc R U P G 2
H31L H 0.939264 0.660112 1.059871 0.219 Uiso 0.75 1 calc R U P G 2
C351 C 0.9634(13) -0.250(3) 0.5116(13) 0.110(15) Uani 0.5 1 d D U P H -2
H351 H 0.946868 -0.228588 0.525892 0.132 Uiso 0.5 1 calc R U P H -2
C352 C 0.9755(12) -0.337(3) 0.5155(14) 0.096(15) Uani 0.5 1 d D U P H -2
H352 H 0.963853 -0.381965 0.527427 0.116 Uiso 0.5 1 calc R U P H -2
C353 C 1.0072(7) -0.358(3) 0.5005(16) 0.102(16) Uani 0.5 1 d D U P H -2
H353 H 1.025080 -0.405563 0.513407 0.122 Uiso 0.5 1 calc R U P H -2
C354 C 1.0124(14) -0.313(3) 0.4684(13) 0.109(16) Uani 0.5 1 d D U P H -2
H354 H 1.023416 -0.340568 0.450107 0.131 Uiso 0.5 1 calc R U P H -2
C355 C 0.9996(11) -0.218(2) 0.4644(10) 0.105(15) Uani 0.5 1 d D U P H -2
C356 C 0.9753(10) -0.191(2) 0.4862(9) 0.091(13) Uani 0.5 1 d D U P H -2
N357 N 0.9613(10) -0.103(2) 0.4739(9) 0.12(2) Uani 0.5 1 d D . P H -2
C358 C 0.9791(10) -0.077(2) 0.4468(11) 0.098(14) Uani 0.5 1 d D U P H -2
C359 C 1.0023(10) -0.141(2) 0.4406(11) 0.086(15) Uani 0.5 1 d D . P H -2
C360 C 1.0244(10) -0.107(3) 0.4149(11) 0.087(14) Uani 0.5 1 d D . P H -2
H36A H 1.024262 -0.152200 0.393664 0.104 Uiso 0.5 1 calc R U P H -2
H36B H 1.051852 -0.092677 0.431530 0.104 Uiso 0.5 1 calc R U P H -2
C361 C 1.0014(12) -0.020(3) 0.3957(11) 0.092(14) Uani 0.5 1 d D U P H -2
H36C H 0.981627 -0.034351 0.368677 0.111 Uiso 0.5 1 calc R U P H -2
H36D H 1.019446 0.026762 0.392021 0.111 Uiso 0.5 1 calc R U P H -2
C362 C 0.9800(9) 0.015(2) 0.4271(9) 0.093(12) Uani 0.5 1 d D U P H -2
C363 C 0.9324(10) -0.057(3) 0.4879(14) 0.090(15) Uani 0.5 1 d D . P H -2
H36E H 0.926018 -0.095951 0.507736 0.135 Uiso 0.5 1 calc R U P H -2
H36F H 0.943211 0.000715 0.500838 0.135 Uiso 0.5 1 calc R U P H -2
H36G H 0.908544 -0.045622 0.464499 0.135 Uiso 0.5 1 calc R U P H -2
C364 C 0.9379(11) 0.056(3) 0.4026(14) 0.104(19) Uani 0.5 1 d D . P H -2
H364 H 0.920258 0.018435 0.382540 0.124 Uiso 0.5 1 calc R U P H -2
C365 C 1.0025(12) 0.078(3) 0.4593(11) 0.095(15) Uani 0.5 1 d D . P H -2
H36H H 1.003492 0.138197 0.447264 0.142 Uiso 0.5 1 calc R U P H -2
H36I H 0.989688 0.083832 0.479962 0.142 Uiso 0.5 1 calc R U P H -2
H36J H 1.029240 0.055134 0.472180 0.142 Uiso 0.5 1 calc R U P H -2
C366 C 0.9257(14) 0.134(4) 0.4071(17) 0.113(18) Uani 0.5 1 d D . P H -2
H36K H 0.942210 0.174195 0.426815 0.136 Uiso 0.5 1 calc R U P H -2
H36L H 0.899988 0.151935 0.390960 0.136 Uiso 0.5 1 calc R U P H -2
C401 C 0.9679(14) 0.437(2) 1.0130(11) 0.106(15) Uani 0.5 1 d D U P I -1
H401 H 0.952544 0.419442 1.029096 0.127 Uiso 0.5 1 calc R U P I -1
C402 C 0.984(2) 0.520(3) 1.0172(16) 0.109(18) Uani 0.5 1 d D U P I -1
H402 H 0.980741 0.562344 1.036365 0.131 Uiso 0.5 1 calc R U P I -1
C403 C 1.0075(18) 0.544(2) 0.9919(14) 0.095(16) Uani 0.5 1 d D U P I -1
H403 H 1.016240 0.605435 0.992846 0.115 Uiso 0.5 1 calc R U P I -1
C404 C 1.0177(18) 0.485(3) 0.9669(17) 0.108(15) Uani 0.5 1 d D U P I -1
H404 H 1.036318 0.500344 0.954066 0.130 Uiso 0.5 1 calc R U P I -1
C405 C 0.9982(11) 0.3972(19) 0.9612(12) 0.073(8) Uani 0.5 1 d D U P I -1
C406 C 0.9741(11) 0.378(2) 0.9842(11) 0.085(10) Uani 0.5 1 d D U P I -1
N407 N 0.9597(9) 0.2881(19) 0.9744(10) 0.094(11) Uani 0.5 1 d D U P I -1
C408 C 0.9757(10) 0.257(2) 0.9465(10) 0.084(10) Uani 0.5 1 d D U P I -1
C409 C 0.9983(11) 0.318(2) 0.9373(10) 0.079(10) Uani 0.5 1 d D U P I -1
C410 C 1.0178(11) 0.281(3) 0.9099(12) 0.103(14) Uani 0.5 1 d D U P I -1
H41A H 1.045215 0.262512 0.925179 0.123 Uiso 0.5 1 calc R U P I -1
H41B H 1.017669 0.324968 0.888401 0.123 Uiso 0.5 1 calc R U P I -1
C411 C 0.9919(15) 0.197(3) 0.8916(12) 0.117(18) Uani 0.5 1 d D U P I -1
H41C H 1.008082 0.147014 0.886607 0.140 Uiso 0.5 1 calc R U P I -1
H41D H 0.971432 0.213144 0.865400 0.140 Uiso 0.5 1 calc R U P I -1
C412 C 0.9720(11) 0.166(2) 0.9247(10) 0.106(14) Uani 0.5 1 d D U P I -1
C413 C 0.9324(15) 0.247(4) 0.9919(15) 0.109(18) Uani 0.5 1 d D U P I -1
H41E H 0.927212 0.289547 1.011149 0.163 Uiso 0.5 1 calc R U P I -1
H41F H 0.907708 0.232729 0.969948 0.163 Uiso 0.5 1 calc R U P I -1
H41G H 0.943784 0.190809 1.006236 0.163 Uiso 0.5 1 calc R U P I -1
C414 C 0.9996(18) 0.089(4) 0.9532(15) 0.14(2) Uani 0.5 1 d D U P I -1
H414 H 1.013167 0.101161 0.981286 0.174 Uiso 0.5 1 calc R U P I -1
C415 C 0.9313(12) 0.134(4) 0.9075(17) 0.107(17) Uani 0.5 1 d D U P I -1
H41H H 0.930609 0.075741 0.893869 0.160 Uiso 0.5 1 calc R U P I -1
H41I H 0.920291 0.127451 0.929501 0.160 Uiso 0.5 1 calc R U P I -1
H41J H 0.915894 0.179189 0.887646 0.160 Uiso 0.5 1 calc R U P I -1
C416 C 1.003(4) 0.012(5) 0.939(3) 0.30(6) Uani 0.5 1 d D U P I -1
H41K H 0.989856 -0.000429 0.910728 0.363 Uiso 0.5 1 calc R U P I -1
H41L H 1.019755 -0.032522 0.955884 0.363 Uiso 0.5 1 calc R U P I -1
C451 C 0.9556(15) 0.051(3) 0.4230(14) 0.088(11) Uani 0.5 1 d D U P J 1
H451 H 0.940619 0.076960 0.438068 0.105 Uiso 0.5 1 calc R U P J 1
C452 C 0.9717(18) -0.031(3) 0.4329(15) 0.095(13) Uani 0.5 1 d D U P J 1
H452 H 0.966133 -0.067138 0.452851 0.114 Uiso 0.5 1 calc R U P J 1
C453 C 0.9978(14) -0.062(3) 0.4123(12) 0.104(14) Uani 0.5 1 d D U P J 1
H453 H 1.012340 -0.116441 0.422292 0.124 Uiso 0.5 1 calc R U P J 1
C454 C 1.0032(12) -0.021(2) 0.3795(10) 0.074(10) Uani 0.5 1 d D U P J 1
H454 H 1.018695 -0.047052 0.365119 0.089 Uiso 0.5 1 calc R U P J 1
C455 C 0.9834(9) 0.067(2) 0.3679(9) 0.070(8) Uani 0.5 1 d D U P J 1
C456 C 0.9608(11) 0.100(2) 0.3905(10) 0.075(9) Uani 0.5 1 d D U P J 1
N457 N 0.9447(11) 0.184(2) 0.3745(11) 0.080(9) Uani 0.5 1 d D U P J 1
C458 C 0.9582(10) 0.202(2) 0.3430(9) 0.066(7) Uani 0.5 1 d D U P J 1
C459 C 0.9811(8) 0.137(2) 0.3380(8) 0.070(8) Uani 0.5 1 d D U P J 1
C460 C 1.0015(7) 0.1617(19) 0.3096(8) 0.059(6) Uani 0.5 1 d D U P J 1
H46A H 0.998879 0.113499 0.288978 0.071 Uiso 0.5 1 calc R U P J 1
H46B H 1.029689 0.173689 0.324280 0.071 Uiso 0.5 1 calc R U P J 1
C461 C 0.9798(11) 0.249(2) 0.2899(9) 0.074(8) Uani 0.5 1 d D U P J 1
H46C H 0.961136 0.235542 0.262209 0.089 Uiso 0.5 1 calc R U P J 1
H46D H 0.998804 0.295072 0.287265 0.089 Uiso 0.5 1 calc R U P J 1
C462 C 0.9565(9) 0.288(2) 0.3184(8) 0.079(9) Uani 0.5 1 d D U P J 1
C463 C 0.919(2) 0.236(4) 0.391(2) 0.13(2) Uani 0.5 1 d D U P J 1
H46E H 0.915216 0.203128 0.413670 0.190 Uiso 0.5 1 calc R U P J 1
H46F H 0.931072 0.295630 0.400517 0.190 Uiso 0.5 1 calc R U P J 1
H46G H 0.893569 0.245655 0.369337 0.190 Uiso 0.5 1 calc R U P J 1
C464 C 0.9124(10) 0.316(3) 0.2904(11) 0.101(14) Uani 0.5 1 d D U P J 1
H464 H 0.908609 0.367802 0.273122 0.122 Uiso 0.5 1 calc R U P J 1
C465 C 0.9742(9) 0.366(2) 0.3434(8) 0.065(8) Uani 0.5 1 d D U P J 1
H46H H 0.972078 0.419489 0.325709 0.097 Uiso 0.5 1 calc R U P J 1
H46I H 0.960401 0.378811 0.362770 0.097 Uiso 0.5 1 calc R U P J 1
H46J H 1.001884 0.353827 0.358496 0.097 Uiso 0.5 1 calc R U P J 1
C466 C 0.8837(12) 0.272(4) 0.2909(10) 0.107(16) Uani 0.5 1 d D U P J 1
H46K H 0.887109 0.220414 0.308097 0.128 Uiso 0.5 1 calc R U P J 1
H46L H 0.858134 0.290361 0.274202 0.128 Uiso 0.5 1 calc R U P J 1
C501 C 0.7496(14) 0.480(4) 0.8241(15) 0.082(13) Uani 0.33 1 d D U P K 1
H501 H 0.767462 0.529712 0.829830 0.099 Uiso 0.33 1 calc R U P K 1
C502 C 0.7244(11) 0.468(3) 0.8441(13) 0.065(11) Uani 0.33 1 d D U P K 1
H502 H 0.723899 0.508886 0.865201 0.078 Uiso 0.33 1 calc R U P K 1
C503 C 0.6979(15) 0.391(4) 0.8329(15) 0.090(15) Uani 0.33 1 d D U P K 1
H503 H 0.683690 0.377286 0.850685 0.108 Uiso 0.33 1 calc R U P K 1
C504 C 0.6911(16) 0.337(4) 0.7994(17) 0.094(15) Uani 0.33 1 d D U P K 1
H504 H 0.670430 0.293416 0.791196 0.113 Uiso 0.33 1 calc R U P K 1
C505 C 0.7185(13) 0.351(3) 0.7775(14) 0.085(13) Uani 0.33 1 d D U P K 1
C506 C 0.7482(14) 0.415(4) 0.7938(15) 0.090(14) Uani 0.33 1 d D U P K 1
N507 N 0.7709(14) 0.418(5) 0.7682(15) 0.15(2) Uani 0.33 1 d D U P K 1
C508 C 0.7512(12) 0.363(3) 0.7358(13) 0.125(18) Uani 0.33 1 d D U P K 1
C509 C 0.7248(11) 0.310(3) 0.7426(14) 0.094(15) Uani 0.33 1 d D U P K 1
C510 C 0.731(3) 0.216(3) 0.730(3) 0.15(3) Uani 0.33 1 d D U P K 1
H51A H 0.706297 0.187003 0.714017 0.181 Uiso 0.33 1 calc R U P K 1
H51B H 0.744186 0.177707 0.754823 0.181 Uiso 0.33 1 calc R U P K 1
C511 C 0.759(2) 0.228(4) 0.705(3) 0.16(3) Uani 0.33 1 d D U P K 1
H51C H 0.744011 0.212710 0.675888 0.197 Uiso 0.33 1 calc R U P K 1
H51D H 0.781278 0.186635 0.714958 0.197 Uiso 0.33 1 calc R U P K 1
C512 C 0.7735(12) 0.331(4) 0.7078(14) 0.117(17) Uani 0.33 1 d D U P K 1
C513 C 0.8105(18) 0.456(8) 0.780(2) 0.22(5) Uani 0.33 1 d D U P K 1
H51E H 0.815748 0.491966 0.804933 0.329 Uiso 0.33 1 calc R U P K 1
H51F H 0.829585 0.405770 0.785105 0.329 Uiso 0.33 1 calc R U P K 1
H51G H 0.812757 0.494196 0.757921 0.329 Uiso 0.33 1 calc R U P K 1
C514 C 0.758(2) 0.388(5) 0.6660(16) 0.13(2) Uani 0.33 1 d D U P K 1
H514 H 0.761025 0.363117 0.641823 0.154 Uiso 0.33 1 calc R U P K 1
C515 C 0.8152(13) 0.349(6) 0.730(2) 0.15(3) Uani 0.33 1 d D U P K 1
H51H H 0.830678 0.329584 0.712908 0.220 Uiso 0.33 1 calc R U P K 1
H51I H 0.818943 0.414765 0.735097 0.220 Uiso 0.33 1 calc R U P K 1
H51J H 0.823687 0.315975 0.755633 0.220 Uiso 0.33 1 calc R U P K 1
C516 C 0.743(4) 0.464(6) 0.665(3) 0.22(5) Uani 0.33 1 d D U P K 1
H51K H 0.739892 0.489484 0.688876 0.261 Uiso 0.33 1 calc R U P K 1
H51L H 0.733819 0.497590 0.639879 0.261 Uiso 0.33 1 calc R U P K 1
C551 C 0.8740(14) 0.415(3) 0.4371(15) 0.098(9) Uani 0.33 1 d D U P L 1
H551 H 0.865123 0.462600 0.417809 0.118 Uiso 0.33 1 calc R U P L 1
C552 C 0.9024(14) 0.428(3) 0.4725(16) 0.101(9) Uani 0.33 1 d D U P L 1
H552 H 0.918537 0.480399 0.477139 0.121 Uiso 0.33 1 calc R U P L 1
C553 C 0.9082(16) 0.359(3) 0.5041(14) 0.100(9) Uani 0.33 1 d D U P L 1
H553 H 0.921591 0.377398 0.531558 0.120 Uiso 0.33 1 calc R U P L 1
C554 C 0.8958(13) 0.271(3) 0.4972(12) 0.090(8) Uani 0.33 1 d D U P L 1
H554 H 0.903800 0.225123 0.517716 0.109 Uiso 0.33 1 calc R U P L 1
C555 C 0.8691(14) 0.253(3) 0.4555(12) 0.091(8) Uani 0.33 1 d D U P L 1
C556 C 0.8577(13) 0.327(2) 0.4290(12) 0.096(8) Uani 0.33 1 d D U P L 1
N557 N 0.8303(10) 0.297(2) 0.3922(11) 0.093(7) Uani 0.33 1 d D U P L 1
C558 C 0.8233(11) 0.208(2) 0.3980(11) 0.087(7) Uani 0.33 1 d D U P L 1
C559 C 0.8442(13) 0.179(2) 0.4349(12) 0.088(7) Uani 0.33 1 d D U P L 1
C560 C 0.8372(14) 0.082(3) 0.4399(14) 0.096(8) Uani 0.33 1 d D U P L 1
H56A H 0.826682 0.072505 0.462497 0.115 Uiso 0.33 1 calc R U P L 1
H56B H 0.861622 0.046084 0.445526 0.115 Uiso 0.33 1 calc R U P L 1
C561 C 0.8068(13) 0.056(3) 0.3985(14) 0.097(8) Uani 0.33 1 d D U P L 1
H56C H 0.780807 0.046737 0.401599 0.116 Uiso 0.33 1 calc R U P L 1
H56D H 0.814582 -0.001948 0.388721 0.116 Uiso 0.33 1 calc R U P L 1
C562 C 0.8041(10) 0.136(3) 0.3660(12) 0.098(8) Uani 0.33 1 d D U P L 1
C563 C 0.8179(16) 0.355(3) 0.3559(14) 0.100(13) Uani 0.33 1 d D U P L 1
H56E H 0.828651 0.416228 0.363138 0.151 Uiso 0.33 1 calc R U P L 1
H56F H 0.827614 0.329338 0.334999 0.151 Uiso 0.33 1 calc R U P L 1
H56G H 0.789190 0.357926 0.345069 0.151 Uiso 0.33 1 calc R U P L 1
C564 C 0.7593(11) 0.158(4) 0.3402(15) 0.101(9) Uani 0.33 1 d D U P L 1
H564 H 0.742322 0.172202 0.355151 0.121 Uiso 0.33 1 calc R U P L 1
C565 C 0.8273(17) 0.122(5) 0.3386(18) 0.124(16) Uani 0.33 1 d D U P L 1
H56H H 0.814587 0.074940 0.318242 0.186 Uiso 0.33 1 calc R U P L 1
H56I H 0.828828 0.178717 0.324694 0.186 Uiso 0.33 1 calc R U P L 1
H56J H 0.853854 0.101396 0.354742 0.186 Uiso 0.33 1 calc R U P L 1
C566 C 0.7449(16) 0.159(6) 0.3023(17) 0.107(14) Uani 0.33 1 d D U P L 1
H56K H 0.760833 0.144793 0.286300 0.128 Uiso 0.33 1 calc R U P L 1
H56L H 0.717864 0.172495 0.289378 0.128 Uiso 0.33 1 calc R U P L 1
C601 C 0.9544(18) 0.141(3) 0.9089(18) 0.14(2) Uani 0.5 1 d D U P M 2
H601 H 0.934370 0.135071 0.920642 0.170 Uiso 0.5 1 calc R U P M 2
C602 C 0.978(2) 0.214(4) 0.917(2) 0.19(3) Uani 0.5 1 d D U P M 2
H602 H 0.976232 0.258810 0.935858 0.227 Uiso 0.5 1 calc R U P M 2
C603 C 1.0052(15) 0.224(4) 0.8949(18) 0.17(3) Uani 0.5 1 d D U P M 2
H603 H 1.023028 0.273708 0.902331 0.201 Uiso 0.5 1 calc R U P M 2
C604 C 1.0076(12) 0.168(3) 0.8647(15) 0.14(2) Uani 0.5 1 d D U P M 2
H604 H 1.023920 0.180635 0.849001 0.165 Uiso 0.5 1 calc R U P M 2
C605 C 0.9833(9) 0.086(2) 0.8582(9) 0.108(14) Uani 0.5 1 d D U P M 2
C606 C 0.9602(14) 0.073(2) 0.8829(12) 0.103(13) Uani 0.5 1 d D U P M 2
N607 N 0.9437(11) -0.014(2) 0.8746(11) 0.087(10) Uani 0.5 1 d D U P M 2
C608 C 0.9559(9) -0.051(2) 0.8447(10) 0.072(8) Uani 0.5 1 d D U P M 2
C609 C 0.9804(9) 0.003(2) 0.8352(9) 0.083(10) Uani 0.5 1 d D U P M 2
C610 C 0.9922(10) -0.037(3) 0.8023(10) 0.098(13) Uani 0.5 1 d D U P M 2
H61A H 1.021137 -0.037198 0.809655 0.118 Uiso 0.5 1 calc R U P M 2
H61B H 0.980434 -0.003815 0.776358 0.118 Uiso 0.5 1 calc R U P M 2
C611 C 0.9762(13) -0.136(3) 0.7986(13) 0.129(17) Uani 0.5 1 d D U P M 2
H61C H 0.998190 -0.179854 0.809328 0.155 Uiso 0.5 1 calc R U P M 2
H61D H 0.961968 -0.151257 0.769592 0.155 Uiso 0.5 1 calc R U P M 2
C612 C 0.9470(9) -0.144(2) 0.8246(10) 0.102(13) Uani 0.5 1 d D U P M 2
C613 C 0.9203(15) -0.054(4) 0.8974(16) 0.107(17) Uani 0.5 1 d D U P M 2
H61E H 0.916767 -0.008672 0.916714 0.160 Uiso 0.5 1 calc R U P M 2
H61F H 0.894543 -0.071795 0.878318 0.160 Uiso 0.5 1 calc R U P M 2
H61G H 0.933822 -0.107271 0.912480 0.160 Uiso 0.5 1 calc R U P M 2
C614 C 0.9585(14) -0.226(3) 0.8571(17) 0.15(2) Uani 0.5 1 d D U P M 2
H614 H 0.985168 -0.230441 0.874384 0.178 Uiso 0.5 1 calc R U P M 2
C615 C 0.9049(10) -0.150(3) 0.8010(18) 0.19(4) Uani 0.5 1 d D U P M 2
H61H H 0.899150 -0.210440 0.788022 0.287 Uiso 0.5 1 calc R U P M 2
H61I H 0.889632 -0.141900 0.819243 0.287 Uiso 0.5 1 calc R U P M 2
H61J H 0.897781 -0.103068 0.779821 0.287 Uiso 0.5 1 calc R U P M 2
C616 C 0.9353(19) -0.285(3) 0.8613(14) 0.16(3) Uani 0.5 1 d D U P M 2
H61K H 0.908383 -0.283426 0.844615 0.187 Uiso 0.5 1 calc R U P M 2
H61L H 0.944463 -0.331751 0.881277 0.187 Uiso 0.5 1 calc R U P M 2
C90A C 0.9268(19) -0.192(6) 0.839(2) 0.13(2) Uani 0.33 1 d D U P N 1
H90A H 0.918368 -0.162081 0.860528 0.155 Uiso 0.33 1 calc R U P N 1
H90B H 0.916131 -0.254557 0.835000 0.155 Uiso 0.33 1 calc R U P N 1
C90B C 0.9721(19) -0.194(4) 0.852(3) 0.12(2) Uani 0.33 1 d D U P N 1
H90C H 0.980432 -0.222867 0.831050 0.142 Uiso 0.33 1 calc R U P N 1
H90D H 0.983402 -0.227995 0.878234 0.142 Uiso 0.33 1 calc R U P N 1
C90C C 0.986(2) -0.093(5) 0.858(3) 0.13(2) Uani 0.33 1 d D U P N 1
H90E H 0.972374 -0.059752 0.874580 0.157 Uiso 0.33 1 calc R U P N 1
H90F H 1.014581 -0.090043 0.873192 0.157 Uiso 0.33 1 calc R U P N 1
C90D C 0.976(3) -0.050(6) 0.816(3) 0.18(3) Uani 0.33 1 d D U P N 1
H90G H 1.000038 -0.041667 0.808614 0.218 Uiso 0.33 1 calc R U P N 1
H90H H 0.963159 0.009703 0.814655 0.218 Uiso 0.33 1 calc R U P N 1
C90E C 0.948(3) -0.117(8) 0.785(2) 0.19(3) Uani 0.33 1 d D U P N 1
H90I H 0.938389 -0.088977 0.757331 0.227 Uiso 0.33 1 calc R U P N 1
H90J H 0.961598 -0.173794 0.783626 0.227 Uiso 0.33 1 calc R U P N 1
C90F C 0.912(2) -0.137(8) 0.799(3) 0.14(2) Uani 0.33 1 d D U P N 1
H90K H 0.892546 -0.172545 0.777507 0.168 Uiso 0.33 1 calc R U P N 1
H90L H 0.900201 -0.079263 0.803052 0.168 Uiso 0.33 1 calc R U P N 1
C91A C 0.9270(13) 0.406(5) 0.3478(18) 0.18(2) Uani 0.5 1 d D U P O 2
H91A H 0.925072 0.343639 0.357948 0.219 Uiso 0.5 1 calc R U P O 2
H91B H 0.902099 0.438130 0.344345 0.219 Uiso 0.5 1 calc R U P O 2
C91B C 0.9341(19) 0.401(8) 0.3063(17) 0.23(3) Uani 0.5 1 d D U P O 2
H91C H 0.926980 0.459503 0.291783 0.277 Uiso 0.5 1 calc R U P O 2
H91D H 0.917122 0.352781 0.289054 0.277 Uiso 0.5 1 calc R U P O 2
C91C C 0.9779(19) 0.379(8) 0.3132(19) 0.20(3) Uani 0.5 1 d D U P O 2
H91E H 0.993809 0.434730 0.316739 0.236 Uiso 0.5 1 calc R U P O 2
H91F H 0.980761 0.342596 0.290276 0.236 Uiso 0.5 1 calc R U P O 2
C91D C 0.990(2) 0.321(5) 0.354(2) 0.20(3) Uani 0.5 1 d D U P O 2
H91G H 0.968592 0.278452 0.353720 0.242 Uiso 0.5 1 calc R U P O 2
H91H H 1.014039 0.285374 0.357314 0.242 Uiso 0.5 1 calc R U P O 2
C91E C 0.9971(15) 0.392(6) 0.3888(17) 0.19(3) Uani 0.5 1 d D U P O 2
H91I H 1.000728 0.360388 0.414970 0.230 Uiso 0.5 1 calc R U P O 2
H91J H 1.021225 0.427013 0.391635 0.230 Uiso 0.5 1 calc R U P O 2
C91F C 0.962(2) 0.457(5) 0.379(2) 0.21(3) Uani 0.5 1 d D U P O 2
H91K H 0.967290 0.514975 0.367197 0.246 Uiso 0.5 1 calc R U P O 2
H91L H 0.955751 0.471839 0.404209 0.246 Uiso 0.5 1 calc R U P O 2
C92A C 0.8615(16) 0.183(3) 0.4543(19) 0.19(2) Uani 0.5 1 d D U P P 2
H92A H 0.833859 0.163833 0.448081 0.223 Uiso 0.5 1 calc R U P P 2
H92B H 0.871955 0.151323 0.434923 0.223 Uiso 0.5 1 calc R U P P 2
C92B C 0.8853(15) 0.156(3) 0.4977(19) 0.17(2) Uani 0.5 1 d D U P P 2
H92C H 0.866209 0.131338 0.509862 0.200 Uiso 0.5 1 calc R U P P 2
H92D H 0.901731 0.103501 0.495352 0.200 Uiso 0.5 1 calc R U P P 2
C92C C 0.9119(18) 0.219(4) 0.5291(18) 0.19(2) Uani 0.5 1 d D U P P 2
H92E H 0.937923 0.188750 0.540095 0.225 Uiso 0.5 1 calc R U P P 2
H92F H 0.901495 0.223129 0.552008 0.225 Uiso 0.5 1 calc R U P P 2
C92D C 0.9185(19) 0.315(4) 0.517(2) 0.19(2) Uani 0.5 1 d D U P P 2
H92G H 0.946977 0.328419 0.527250 0.233 Uiso 0.5 1 calc R U P P 2
H92H H 0.905352 0.358317 0.529800 0.233 Uiso 0.5 1 calc R U P P 2
C92E C 0.903(2) 0.329(5) 0.471(2) 0.22(3) Uani 0.5 1 d D U P P 2
H92I H 0.900615 0.395330 0.464907 0.267 Uiso 0.5 1 calc R U P P 2
H92J H 0.922247 0.304373 0.458889 0.267 Uiso 0.5 1 calc R U P P 2
C92F C 0.8633(17) 0.285(4) 0.449(2) 0.19(2) Uani 0.5 1 d D U P P 2
H92K H 0.855829 0.298331 0.419240 0.228 Uiso 0.5 1 calc R U P P 2
H92L H 0.843551 0.314105 0.458752 0.228 Uiso 0.5 1 calc R U P P 2
C93A C 0.7195(17) 0.424(5) 0.809(2) 0.12(2) Uani 0.33 1 d D U P Q 2
H93A H 0.702883 0.387815 0.820828 0.147 Uiso 0.33 1 calc R U P Q 2
H93B H 0.702439 0.446550 0.781930 0.147 Uiso 0.33 1 calc R U P Q 2
C93B C 0.7363(18) 0.505(5) 0.8367(18) 0.085(14) Uani 0.33 1 d D U P Q 2
H93C H 0.737224 0.490682 0.864810 0.102 Uiso 0.33 1 calc R U P Q 2
H93D H 0.718869 0.558294 0.827001 0.102 Uiso 0.33 1 calc R U P Q 2
C93C C 0.778(2) 0.530(6) 0.837(2) 0.12(2) Uani 0.33 1 d D U P Q 2
H93E H 0.783522 0.593953 0.845666 0.147 Uiso 0.33 1 calc R U P Q 2
H93F H 0.797318 0.491083 0.857749 0.147 Uiso 0.33 1 calc R U P Q 2
C93D C 0.782(3) 0.515(5) 0.795(2) 0.12(2) Uani 0.33 1 d D U P Q 2
H93G H 0.807748 0.537664 0.795654 0.147 Uiso 0.33 1 calc R U P Q 2
H93H H 0.761259 0.550511 0.774476 0.147 Uiso 0.33 1 calc R U P Q 2
C93E C 0.778(3) 0.413(5) 0.784(3) 0.17(3) Uani 0.33 1 d D U P Q 2
H93I H 0.766935 0.407392 0.753873 0.199 Uiso 0.33 1 calc R U P Q 2
H93J H 0.803978 0.384885 0.793548 0.199 Uiso 0.33 1 calc R U P Q 2
C93F C 0.751(3) 0.362(4) 0.803(3) 0.14(2) Uani 0.33 1 d D U P Q 2
H93K H 0.737780 0.310804 0.784427 0.174 Uiso 0.33 1 calc R U P Q 2
H93L H 0.766792 0.335473 0.829371 0.174 Uiso 0.33 1 calc R U P Q 2
C94A C 0.883(4) 1.079(10) 0.930(3) 0.15(2) Uani 0.25 1 d D U P R 1
H94A H 0.901920 1.033225 0.926628 0.182 Uiso 0.25 1 calc R U P R 1
H94B H 0.876082 1.120045 0.905882 0.182 Uiso 0.25 1 calc R U P R 1
C94B C 0.845(4) 1.029(7) 0.930(4) 0.15(2) Uani 0.25 1 d D U P R 1
H94C H 0.832716 0.998039 0.903689 0.177 Uiso 0.25 1 calc R U P R 1
H94D H 0.852432 0.981958 0.951986 0.177 Uiso 0.25 1 calc R U P R 1
C94C C 0.817(3) 1.097(10) 0.938(4) 0.15(2) Uani 0.25 1 d D U P R 1
H94E H 0.792886 1.064968 0.938568 0.181 Uiso 0.25 1 calc R U P R 1
H94F H 0.808595 1.142202 0.915427 0.181 Uiso 0.25 1 calc R U P R 1
C94D C 0.835(3) 1.148(9) 0.979(4) 0.15(2) Uani 0.25 1 d D U P R 1
H94G H 0.833434 1.214647 0.974025 0.181 Uiso 0.25 1 calc R U P R 1
H94H H 0.820993 1.133072 0.997743 0.181 Uiso 0.25 1 calc R U P R 1
C94E C 0.879(4) 1.121(8) 0.999(3) 0.15(2) Uani 0.25 1 d D U P R 1
H94I H 0.880481 1.057058 1.007672 0.180 Uiso 0.25 1 calc R U P R 1
H94J H 0.890884 1.159484 1.023362 0.180 Uiso 0.25 1 calc R U P R 1
C94F C 0.902(3) 1.134(9) 0.969(4) 0.15(2) Uani 0.25 1 d D U P R 1
H94K H 0.929299 1.113006 0.982573 0.185 Uiso 0.25 1 calc R U P R 1
H94L H 0.902466 1.198902 0.962310 0.185 Uiso 0.25 1 calc R U P R 1
C98A C 0.777(5) 0.141(10) 0.712(3) 0.19(4) Uani 0.25 1 d D U P S 2
H98A H 0.804996 0.135768 0.716197 0.230 Uiso 0.25 1 calc R U P S 2
H98B H 0.763661 0.174344 0.686534 0.230 Uiso 0.25 1 calc R U P S 2
C98B C 0.771(4) 0.192(6) 0.748(4) 0.15(3) Uani 0.25 1 d D U P S 2
H98C H 0.742964 0.189118 0.746160 0.180 Uiso 0.25 1 calc R U P S 2
H98D H 0.778309 0.256346 0.747689 0.180 Uiso 0.25 1 calc R U P S 2
C98C C 0.796(3) 0.149(8) 0.789(3) 0.16(3) Uani 0.25 1 d D U P S 2
H98E H 0.787049 0.170848 0.811408 0.186 Uiso 0.25 1 calc R U P S 2
H98F H 0.823895 0.168276 0.795685 0.186 Uiso 0.25 1 calc R U P S 2
C98D C 0.794(3) 0.045(7) 0.787(3) 0.15(3) Uani 0.25 1 d D U P S 2
H98G H 0.793270 0.018939 0.812941 0.177 Uiso 0.25 1 calc R U P S 2
H98H H 0.816455 0.019206 0.780800 0.177 Uiso 0.25 1 calc R U P S 2
C98E C 0.755(4) 0.021(8) 0.752(4) 0.19(4) Uani 0.25 1 d D U P S 2
H98I H 0.733108 0.054702 0.755819 0.226 Uiso 0.25 1 calc R U P S 2
H98J H 0.749769 -0.045175 0.752805 0.226 Uiso 0.25 1 calc R U P S 2
C98F C 0.758(5) 0.045(9) 0.710(3) 0.20(4) Uani 0.25 1 d D U P S 2
H98K H 0.732107 0.044005 0.688791 0.235 Uiso 0.25 1 calc R U P S 2
H98L H 0.775136 -0.000315 0.702586 0.235 Uiso 0.25 1 calc R U P S 2

loop_
_atom_site_aniso_label
_atom_site_aniso_U_11
_atom_site_aniso_U_22
_atom_site_aniso_U_33
_atom_site_aniso_U_23
_atom_site_aniso_U_13
_atom_site_aniso_U_12
Zn1 0.084(4) 0.036(4) 0.033(2) 0.010(2) 0.008(3) 0.008(4)
I11 0.082(2) 0.075(2) 0.0510(17) 0.0157(14) 0.0081(12) 0.0327(16)
I12 0.088(2) 0.0395(18) 0.0887(19) 0.0106(12) 0.0233(16) -0.0016(18)
Zn1A 0.124(13) 0.040(5) 0.039(4) -0.005(4) 0.024(5) -0.034(6)
I13 0.148(11) 0.106(7) 0.111(6) 0.060(5) 0.033(6) 0.073(7)
I14 0.155(12) 0.107(8) 0.111(4) 0.034(5) 0.023(6) -0.067(7)
Zn2 0.069(5) 0.046(5) 0.044(5) -0.002(4) 0.039(4) -0.009(3)
I21 0.074(2) 0.049(2) 0.066(3) -0.0022(19) 0.039(2) -0.0064(19)
I22 0.087(4) 0.089(4) 0.053(2) -0.009(2) 0.017(3) -0.037(3)
Zn2A 0.118(8) 0.044(3) 0.078(9) -0.001(5) 0.062(7) -0.007(4)
I23 0.114(5) 0.072(3) 0.170(8) 0.045(4) 0.102(6) 0.030(3)
I24 0.115(5) 0.077(3) 0.096(4) -0.029(3) 0.074(4) -0.043(3)
Zn3 0.0530(11) 0.0480(13) 0.0602(11) -0.0090(10) 0.0072(9) 0.0085(9)
I31 0.070(3) 0.076(3) 0.0419(19) -0.0029(19) 0.0257(16) 0.002(2)
I32 0.059(2) 0.047(2) 0.056(3) -0.0074(13) 0.0049(16) -0.0051(16)
I33 0.111(4) 0.106(5) 0.067(3) -0.032(3) 0.014(2) -0.023(3)
I34 0.075(2) 0.043(2) 0.142(6) -0.006(3) -0.020(3) 0.0092(16)
Zn4 0.066(3) 0.0382(19) 0.0344(13) -0.0075(11) 0.008(2) -0.009(2)
I41 0.091(2) 0.0536(12) 0.0727(15) -0.0084(9) 0.0171(15) 0.0148(13)
I42 0.105(2) 0.0780(18) 0.0827(15) -0.0344(14) 0.0342(13) -0.0396(17)
Zn4A 0.051(8) 0.035(5) 0.048(5) -0.003(3) 0.007(6) -0.011(6)
I43 0.078(6) 0.101(7) 0.075(3) -0.037(4) -0.012(3) 0.048(5)
I44 0.40(3) 0.197(14) 0.142(11) -0.123(10) 0.176(15) -0.246(18)
Zn5 0.039(4) 0.060(5) 0.029(3) 0.002(2) 0.008(2) -0.007(3)
I51 0.010(2) 0.084(2) 0.0508(13) 0.0214(12) 0.0025(16) 0.0054(18)
I52 0.073(4) 0.037(2) 0.055(3) 0.0082(15) -0.014(3) -0.002(2)
Zn5A 0.048(3) 0.042(4) 0.060(8) 0.010(4) 0.013(4) -0.005(2)
I53 0.020(2) 0.1053(19) 0.0589(14) 0.0223(13) 0.0092(16) 0.0117(19)
I54 0.068(2) 0.040(2) 0.119(5) -0.003(3) 0.025(3) -0.0055(16)
Zn6 0.054(3) 0.0458(19) 0.0541(17) -0.0035(12) 0.0345(17) 0.0029(19)
I61 0.067(2) 0.0508(11) 0.1016(19) -0.0125(11) 0.0515(16) -0.0043(13)
I62 0.089(2) 0.0786(19) 0.0582(12) 0.0155(9) 0.0337(12) 0.0333(14)
Zn6A 0.030(7) 0.027(5) 0.153(17) -0.008(6) 0.054(7) -0.008(4)
I63 0.047(5) 0.042(4) 0.212(15) -0.025(5) 0.057(6) -0.005(3)
I64 0.110(11) 0.045(4) 0.123(9) 0.033(4) 0.063(7) 0.040(5)
N101 0.078(8) 0.037(6) 0.048(6) 0.004(5) 0.015(6) 0.008(6)
C102 0.077(10) 0.065(11) 0.074(10) 0.041(9) 0.019(8) 0.029(9)
C103 0.076(10) 0.093(15) 0.065(9) 0.042(10) 0.034(8) 0.023(10)
C104 0.059(7) 0.037(7) 0.033(5) 0.009(5) 0.005(5) 0.005(6)
C105 0.063(8) 0.037(7) 0.051(7) 0.007(6) 0.020(6) 0.000(6)
C106 0.081(10) 0.023(5) 0.048(6) 0.009(5) 0.022(6) 0.001(6)
N111 0.076(10) 0.084(12) 0.086(10) 0.025(9) 0.059(9) 0.013(9)
C112 0.110(18) 0.18(3) 0.100(16) 0.09(2) 0.067(15) 0.06(2)
C113 0.111(18) 0.19(3) 0.13(2) 0.13(2) 0.083(17) 0.09(2)
C114 0.059(8) 0.046(8) 0.055(7) 0.021(6) 0.028(6) 0.017(6)
C115 0.116(17) 0.13(2) 0.14(2) 0.092(18) 0.095(17) 0.090(18)
C116 0.13(2) 0.14(2) 0.14(2) 0.10(2) 0.104(19) 0.09(2)
N121 0.055(7) 0.068(10) 0.058(7) 0.002(7) 0.014(6) 0.018(7)
C122 0.059(8) 0.047(8) 0.045(6) -0.002(6) 0.007(6) 0.004(6)
C123 0.051(7) 0.055(9) 0.038(5) 0.005(6) 0.019(5) 0.006(6)
C124 0.051(7) 0.070(11) 0.042(6) 0.017(7) 0.013(6) 0.012(8)
C125 0.079(12) 0.095(17) 0.067(10) 0.028(11) 0.019(9) 0.052(12)
C126 0.069(10) 0.111(19) 0.060(9) 0.025(10) 0.023(8) 0.045(12)
C131 0.055(7) 0.039(7) 0.040(5) 0.009(5) 0.017(5) 0.009(6)
N132 0.052(6) 0.049(7) 0.050(6) 0.011(5) 0.023(5) 0.008(5)
C133 0.051(7) 0.059(9) 0.047(6) 0.017(6) 0.015(5) 0.018(7)
N134 0.058(7) 0.064(9) 0.040(5) 0.017(6) 0.015(5) 0.014(6)
C135 0.050(7) 0.052(9) 0.042(6) 0.003(6) 0.010(5) 0.011(6)
N136 0.054(6) 0.056(8) 0.038(5) 0.008(5) 0.014(4) 0.003(6)
N141 0.054(7) 0.052(8) 0.052(6) -0.017(6) 0.003(5) 0.004(6)
C142 0.071(10) 0.046(9) 0.065(9) -0.001(7) -0.002(8) 0.012(8)
C143 0.063(9) 0.045(9) 0.065(9) 0.002(7) -0.003(7) 0.001(7)
C144 0.058(8) 0.048(9) 0.043(6) -0.009(6) 0.009(6) 0.005(7)
C145 0.068(9) 0.032(7) 0.053(7) -0.002(6) 0.005(6) 0.009(6)
C146 0.069(9) 0.042(8) 0.045(6) 0.003(6) 0.004(6) 0.010(7)
N151 0.077(9) 0.045(8) 0.063(7) 0.008(6) 0.027(7) -0.001(7)
C152 0.094(13) 0.053(10) 0.061(9) 0.014(8) 0.024(9) 0.006(10)
C153 0.068(9) 0.056(10) 0.050(7) 0.007(7) 0.008(7) 0.008(8)
C154 0.056(8) 0.061(10) 0.042(6) 0.008(7) 0.017(6) -0.002(7)
C155 0.083(11) 0.048(10) 0.059(8) 0.011(7) 0.003(8) -0.012(8)
C156 0.091(13) 0.065(13) 0.070(10) 0.016(9) 0.012(9) -0.023(11)
N161 0.097(10) 0.029(6) 0.039(5) 0.001(5) 0.001(6) 0.003(6)
C162 0.100(13) 0.030(8) 0.057(8) -0.002(6) -0.017(8) -0.012(8)
C163 0.088(12) 0.037(8) 0.053(8) -0.001(7) -0.006(8) -0.007(8)
C164 0.053(7) 0.052(9) 0.040(6) 0.000(6) 0.008(5) 0.001(6)
C165 0.087(11) 0.041(8) 0.042(6) -0.007(6) 0.008(7) -0.006(8)
C166 0.096(12) 0.038(8) 0.047(7) -0.003(6) 0.011(7) 0.007(8)
C171 0.055(7) 0.045(8) 0.046(6) -0.005(6) 0.018(6) 0.005(6)
N172 0.056(6) 0.049(7) 0.042(5) -0.005(5) 0.020(5) 0.002(6)
C173 0.067(9) 0.045(8) 0.045(6) 0.005(6) 0.027(6) 0.012(7)
N174 0.055(6) 0.036(6) 0.053(6) 0.007(5) 0.024(5) 0.005(5)
C175 0.053(7) 0.033(7) 0.053(7) -0.006(5) 0.014(5) 0.005(5)
N176 0.054(7) 0.052(8) 0.041(5) 0.000(5) 0.008(5) 0.008(6)
N201 0.078(9) 0.063(9) 0.034(5) -0.014(5) 0.015(5) 0.001(7)
C202 0.124(19) 0.102(18) 0.110(16) -0.061(15) 0.087(16) -0.049(15)
C203 0.088(13) 0.101(17) 0.108(15) -0.064(13) 0.069(12) -0.059(13)
C204 0.053(7) 0.069(11) 0.040(6) -0.003(6) 0.021(5) -0.008(7)
C205 0.058(8) 0.081(12) 0.033(5) -0.008(6) 0.013(5) 0.003(8)
C206 0.067(9) 0.083(13) 0.045(7) -0.008(8) 0.021(6) 0.011(9)
N211 0.052(6) 0.045(7) 0.046(5) -0.001(5) 0.013(5) -0.013(5)
C212 0.047(7) 0.052(8) 0.047(6) 0.002(6) 0.021(5) -0.012(6)
C213 0.051(7) 0.053(9) 0.040(6) -0.003(6) 0.004(5) -0.007(6)
C214 0.052(7) 0.052(9) 0.047(6) -0.001(6) 0.013(6) -0.018(7)
C215 0.105(15) 0.118(19) 0.052(8) -0.036(10) 0.052(10) -0.055(14)
C216 0.103(15) 0.089(16) 0.072(10) -0.034(10) 0.044(10) -0.063(13)
N221 0.075(8) 0.039(6) 0.059(6) -0.011(5) 0.038(6) -0.007(6)
C222 0.15(2) 0.20(4) 0.15(2) -0.13(3) 0.12(2) -0.13(3)
C223 0.15(2) 0.19(3) 0.107(17) -0.10(2) 0.100(19) -0.12(3)
C224 0.071(9) 0.056(9) 0.052(7) -0.008(6) 0.028(7) -0.016(7)
C225 0.112(18) 0.19(4) 0.098(16) -0.09(2) 0.060(15) -0.05(2)
C226 0.17(3) 0.32(7) 0.20(4) -0.19(5) 0.16(3) -0.15(4)
C231 0.054(7) 0.059(9) 0.038(6) -0.008(6) 0.020(5) -0.005(7)
N232 0.048(5) 0.039(6) 0.040(5) -0.004(4) 0.017(4) -0.007(5)
C233 0.052(7) 0.065(10) 0.036(5) -0.009(6) 0.014(5) -0.013(7)
N234 0.058(7) 0.056(8) 0.045(5) -0.012(5) 0.022(5) -0.022(6)
C235 0.062(8) 0.047(8) 0.045(6) -0.014(6) 0.026(6) -0.012(6)
N236 0.061(7) 0.065(9) 0.045(6) -0.017(6) 0.024(5) -0.023(7)
N241 0.070(8) 0.040(7) 0.057(6) -0.008(5) 0.030(6) 0.006(6)
C242 0.105(14) 0.041(9) 0.048(7) 0.001(6) 0.001(8) 0.018(9)
C243 0.110(15) 0.065(12) 0.043(7) -0.010(8) 0.011(8) 0.013(11)
C244 0.054(7) 0.034(7) 0.047(6) 0.000(5) 0.020(5) 0.002(6)
C245 0.090(12) 0.049(10) 0.053(8) -0.003(7) 0.012(8) 0.002(9)
C246 0.093(13) 0.036(8) 0.067(9) -0.018(7) 0.009(9) -0.004(8)
N251 0.058(7) 0.041(7) 0.049(6) 0.002(5) 0.010(5) -0.010(5)
C252 0.069(9) 0.029(7) 0.071(9) 0.004(7) -0.006(8) -0.005(7)
C253 0.092(12) 0.039(8) 0.044(7) -0.002(6) 0.001(7) 0.000(8)
C254 0.058(8) 0.034(7) 0.043(6) 0.000(5) 0.008(6) -0.006(6)
C255 0.068(9) 0.039(8) 0.059(8) 0.005(7) -0.006(7) -0.016(7)
C256 0.057(8) 0.047(9) 0.063(8) -0.003(7) 0.000(7) 0.004(7)
N261 0.082(9) 0.037(7) 0.040(5) 0.003(5) 0.010(5) 0.002(6)
C262 0.126(16) 0.031(8) 0.041(7) 0.005(6) -0.002(8) 0.022(9)
C263 0.098(12) 0.042(9) 0.039(6) 0.007(6) 0.005(7) 0.005(8)
C264 0.075(9) 0.026(6) 0.042(6) 0.000(5) 0.013(6) 0.003(6)
C265 0.075(9) 0.032(7) 0.050(7) 0.001(6) 0.011(7) 0.004(6)
C266 0.077(10) 0.054(10) 0.038(6) 0.001(6) -0.002(6) -0.001(8)
C271 0.046(6) 0.046(8) 0.045(6) 0.004(6) 0.018(5) 0.003(6)
N272 0.065(7) 0.042(7) 0.037(5) -0.004(5) 0.009(5) -0.007(6)
C273 0.059(8) 0.037(7) 0.040(6) 0.005(5) 0.013(5) -0.007(6)
N274 0.065(7) 0.030(6) 0.042(5) 0.005(4) 0.017(5) 0.002(5)
C275 0.053(7) 0.045(8) 0.031(5) -0.006(5) 0.011(5) -0.002(6)
N276 0.051(6) 0.049(7) 0.035(5) 0.005(5) 0.009(4) -0.003(5)
C301 0.103(18) 0.12(2) 0.12(2) 0.051(18) 0.080(17) 0.014(17)
C302 0.11(2) 0.13(3) 0.12(2) 0.04(2) 0.048(18) -0.028(19)
C303 0.16(3) 0.074(18) 0.10(2) 0.021(16) 0.01(2) -0.025(19)
C304 0.13(2) 0.09(2) 0.13(2) 0.037(18) 0.076(19) 0.005(17)
C305 0.110(19) 0.13(2) 0.110(18) 0.015(17) 0.065(16) -0.024(18)
C306 0.095(17) 0.11(2) 0.112(18) 0.016(17) 0.071(15) -0.001(16)
N307 0.084(13) 0.112(18) 0.077(11) -0.011(12) 0.039(10) -0.016(12)
C308 0.077(15) 0.16(3) 0.102(18) 0.015(19) 0.033(14) -0.025(18)
C309 0.11(2) 0.12(2) 0.088(15) 0.007(16) 0.039(15) -0.027(18)
C310 0.13(3) 0.14(3) 0.11(2) 0.03(2) 0.00(2) -0.06(2)
C311 0.12(2) 0.13(3) 0.098(19) -0.002(19) -0.010(18) 0.00(2)
C312 0.101(19) 0.16(3) 0.091(17) -0.003(19) 0.012(15) -0.02(2)
C313 0.12(2) 0.09(2) 0.090(17) -0.023(15) 0.023(16) 0.012(18)
C314 0.16(3) 0.10(3) 0.13(3) 0.01(2) -0.02(3) -0.03(3)
C315 0.12(4) 0.34(9) 0.19(6) 0.05(6) 0.04(4) -0.05(5)
C316 0.27(7) 0.14(4) 0.09(2) 0.00(3) -0.01(3) -0.05(5)
C351 0.08(2) 0.18(4) 0.07(2) -0.01(3) 0.021(18) -0.03(3)
C352 0.06(2) 0.15(4) 0.07(2) 0.00(3) 0.006(17) -0.04(2)
C353 0.03(3) 0.16(4) 0.10(2) -0.01(3) -0.01(3) 0.001(15)
C354 0.07(2) 0.16(4) 0.08(2) -0.06(3) 0.00(2) 0.01(3)
C355 0.08(2) 0.17(4) 0.052(16) -0.04(2) 0.001(16) -0.01(3)
C356 0.07(2) 0.15(4) 0.050(15) -0.03(2) 0.025(15) -0.03(2)
N357 0.10(3) 0.20(6) 0.052(16) -0.05(3) 0.025(17) -0.03(3)
C358 0.08(2) 0.14(4) 0.070(19) -0.02(2) 0.015(17) -0.04(2)
C359 0.057(18) 0.13(4) 0.08(2) -0.05(3) 0.027(17) -0.01(2)
C360 0.065(19) 0.14(4) 0.069(19) -0.01(2) 0.038(17) -0.02(2)
C361 0.08(2) 0.14(4) 0.06(2) -0.01(2) 0.024(19) -0.04(2)
C362 0.072(17) 0.15(4) 0.065(16) -0.01(2) 0.037(14) -0.04(2)
C363 0.057(18) 0.13(4) 0.10(3) -0.04(3) 0.048(19) -0.02(2)
C364 0.08(3) 0.14(6) 0.10(3) -0.02(4) 0.03(3) 0.02(3)
C365 0.08(3) 0.13(4) 0.09(3) 0.00(3) 0.05(2) -0.02(3)
C366 0.09(3) 0.14(5) 0.11(3) -0.04(3) 0.03(3) 0.00(3)
C401 0.13(3) 0.09(3) 0.08(2) 0.04(2) 0.01(2) 0.03(3)
C402 0.13(4) 0.13(4) 0.08(3) 0.03(2) 0.04(3) 0.01(3)
C403 0.14(4) 0.08(2) 0.07(3) 0.02(2) 0.04(2) 0.01(2)
C404 0.13(3) 0.10(3) 0.09(3) 0.01(3) 0.04(3) 0.01(3)
C405 0.083(19) 0.067(18) 0.080(18) 0.011(15) 0.042(16) 0.013(16)
C406 0.09(2) 0.07(2) 0.08(2) 0.024(18) 0.019(18) 0.028(18)
N407 0.074(18) 0.09(2) 0.11(2) 0.04(2) 0.023(17) 0.029(17)
C408 0.065(17) 0.12(3) 0.077(18) 0.035(19) 0.032(15) 0.002(18)
C409 0.070(18) 0.11(3) 0.065(16) 0.021(18) 0.027(14) 0.006(19)
C410 0.063(19) 0.14(3) 0.10(2) 0.05(3) 0.017(18) -0.02(2)
C411 0.09(3) 0.13(4) 0.11(3) 0.04(3) 0.01(3) 0.00(3)
C412 0.09(2) 0.12(3) 0.10(3) 0.06(2) 0.02(2) 0.01(2)
C413 0.09(3) 0.16(5) 0.08(3) -0.01(3) 0.03(2) 0.00(3)
C414 0.17(4) 0.16(5) 0.11(3) 0.07(4) 0.06(3) 0.02(4)
C415 0.13(5) 0.08(3) 0.11(4) -0.01(3) 0.04(4) -0.01(3)
C416 0.30(10) 0.29(11) 0.20(9) 0.01(9) -0.07(8) 0.04(10)
C451 0.08(2) 0.08(2) 0.10(3) 0.03(2) 0.03(2) 0.00(2)
C452 0.13(3) 0.07(2) 0.09(3) 0.00(2) 0.04(2) 0.00(2)
C453 0.13(3) 0.08(2) 0.07(2) -0.009(19) 0.00(2) -0.02(2)
C454 0.08(2) 0.08(2) 0.052(18) -0.012(16) 0.005(17) -0.012(17)
C455 0.058(15) 0.08(2) 0.067(15) -0.011(15) 0.018(12) 0.004(14)
C456 0.081(19) 0.09(2) 0.053(14) 0.013(14) 0.027(14) 0.016(17)
N457 0.09(2) 0.09(2) 0.086(18) 0.012(16) 0.064(16) 0.012(17)
C458 0.068(16) 0.067(17) 0.066(15) 0.014(13) 0.027(13) 0.015(14)
C459 0.050(13) 0.11(2) 0.056(13) -0.020(15) 0.020(11) -0.002(14)
C460 0.054(13) 0.063(16) 0.056(12) -0.008(11) 0.014(10) -0.017(12)
C461 0.09(2) 0.09(2) 0.059(15) -0.004(15) 0.039(14) -0.001(17)
C462 0.073(18) 0.09(2) 0.072(16) 0.009(16) 0.024(14) -0.005(16)
C463 0.14(4) 0.14(5) 0.15(5) 0.03(4) 0.12(4) 0.03(4)
C464 0.11(3) 0.13(4) 0.058(17) -0.01(2) 0.025(19) -0.02(3)
C465 0.064(16) 0.08(2) 0.038(11) 0.001(11) -0.007(11) 0.013(15)
C466 0.11(3) 0.16(5) 0.039(13) -0.02(2) 0.009(16) -0.03(3)
C501 0.05(2) 0.11(3) 0.08(3) 0.01(3) 0.02(2) -0.03(2)
C502 0.046(18) 0.07(3) 0.08(2) 0.01(2) 0.016(17) -0.011(18)
C503 0.07(2) 0.08(3) 0.11(3) 0.02(3) 0.02(2) -0.04(2)
C504 0.08(3) 0.09(3) 0.11(3) 0.01(3) 0.03(3) -0.01(3)
C505 0.07(2) 0.09(3) 0.11(3) 0.04(2) 0.04(2) 0.00(2)
C506 0.06(2) 0.13(3) 0.09(3) 0.01(3) 0.03(2) 0.00(3)
N507 0.09(3) 0.19(4) 0.13(4) 0.06(3) -0.02(3) -0.06(3)
C508 0.05(2) 0.19(4) 0.12(3) 0.00(3) 0.01(2) -0.04(3)
C509 0.033(16) 0.12(3) 0.13(3) 0.02(3) 0.02(2) 0.00(2)
C510 0.10(4) 0.17(5) 0.17(5) 0.02(5) 0.04(4) -0.03(4)
C511 0.12(4) 0.18(5) 0.18(5) 0.00(5) 0.03(4) -0.02(4)
C512 0.06(2) 0.17(4) 0.13(3) -0.03(3) 0.05(2) -0.05(3)
C513 0.15(8) 0.25(10) 0.19(8) 0.12(8) -0.04(7) -0.05(8)
C514 0.11(4) 0.13(5) 0.14(5) -0.04(4) 0.05(4) -0.06(4)
C515 0.09(5) 0.16(8) 0.19(8) -0.07(7) 0.04(5) -0.03(5)
C516 0.25(10) 0.18(8) 0.21(8) -0.15(7) 0.06(8) -0.02(8)
C551 0.089(15) 0.098(17) 0.137(18) 0.021(16) 0.075(14) 0.034(15)
C552 0.089(16) 0.100(18) 0.139(19) 0.025(17) 0.072(15) 0.035(15)
C553 0.089(16) 0.102(18) 0.136(19) 0.028(17) 0.072(15) 0.033(15)
C554 0.080(15) 0.101(17) 0.126(18) 0.027(16) 0.082(14) 0.035(14)
C555 0.081(13) 0.103(15) 0.127(16) 0.026(14) 0.083(12) 0.036(13)
C556 0.086(13) 0.099(15) 0.135(16) 0.022(14) 0.077(12) 0.033(13)
N557 0.083(13) 0.096(15) 0.133(16) 0.012(13) 0.081(12) 0.035(12)
C558 0.075(11) 0.097(14) 0.127(14) 0.016(12) 0.085(11) 0.030(11)
C559 0.077(12) 0.100(15) 0.127(15) 0.026(13) 0.088(12) 0.031(12)
C560 0.080(14) 0.103(17) 0.138(17) 0.015(15) 0.080(13) 0.025(14)
C561 0.074(14) 0.105(17) 0.145(18) 0.015(16) 0.080(14) 0.019(14)
C562 0.082(13) 0.104(15) 0.140(16) 0.017(14) 0.080(13) 0.016(12)
C563 0.08(2) 0.08(3) 0.15(3) 0.00(2) 0.07(2) 0.04(2)
C564 0.085(16) 0.106(19) 0.14(2) 0.012(18) 0.078(16) 0.016(16)
C565 0.10(3) 0.12(3) 0.16(3) 0.02(3) 0.07(3) 0.00(3)
C566 0.09(2) 0.10(3) 0.15(3) 0.01(3) 0.07(2) -0.01(2)
C601 0.15(4) 0.11(4) 0.11(3) 0.01(3) -0.03(3) 0.01(4)
C602 0.17(5) 0.17(5) 0.14(4) 0.03(4) -0.05(4) 0.00(4)
C603 0.10(3) 0.16(5) 0.15(4) 0.04(4) -0.08(3) -0.03(3)
C604 0.09(2) 0.12(4) 0.14(3) 0.07(3) -0.04(3) -0.02(3)
C605 0.063(17) 0.14(3) 0.09(2) 0.07(2) -0.019(17) -0.01(2)
C606 0.12(3) 0.11(3) 0.066(18) 0.006(19) 0.015(19) 0.01(2)
N607 0.085(19) 0.11(3) 0.077(17) -0.028(18) 0.044(15) -0.039(19)
C608 0.054(14) 0.11(2) 0.067(15) -0.016(16) 0.036(12) 0.000(15)
C609 0.061(16) 0.14(3) 0.048(13) 0.024(16) 0.013(12) 0.013(19)
C610 0.070(18) 0.17(3) 0.072(17) 0.06(2) 0.049(15) 0.07(2)
C611 0.11(3) 0.17(4) 0.08(2) -0.02(3) 0.00(2) 0.04(3)
C612 0.067(18) 0.13(3) 0.09(2) -0.06(2) 0.005(17) 0.01(2)
C613 0.07(2) 0.13(5) 0.12(4) 0.00(3) 0.04(2) -0.02(3)
C614 0.10(3) 0.13(4) 0.16(4) -0.03(4) -0.02(3) 0.03(3)
C615 0.12(4) 0.09(3) 0.23(6) -0.08(4) -0.10(4) 0.07(3)
C616 0.25(7) 0.04(2) 0.09(3) -0.02(2) -0.04(4) 0.03(3)
C90A 0.15(4) 0.14(4) 0.15(4) -0.02(4) 0.12(4) -0.04(4)
C90B 0.11(4) 0.11(4) 0.18(5) -0.05(4) 0.10(4) -0.04(3)
C90C 0.16(5) 0.11(4) 0.16(5) -0.05(4) 0.10(4) -0.01(4)
C90D 0.20(5) 0.15(5) 0.19(5) -0.03(5) 0.06(5) 0.00(5)
C90E 0.20(5) 0.16(5) 0.20(5) -0.01(5) 0.06(5) 0.00(5)
C90F 0.17(5) 0.15(5) 0.16(5) -0.01(4) 0.12(4) 0.00(4)
C91A 0.10(3) 0.28(5) 0.16(4) 0.10(4) 0.03(3) -0.09(3)
C91B 0.17(4) 0.29(6) 0.20(5) 0.03(5) 0.02(4) -0.02(5)
C91C 0.11(4) 0.30(6) 0.17(5) 0.01(5) 0.04(4) -0.01(4)
C91D 0.15(4) 0.31(6) 0.16(4) 0.02(5) 0.07(4) -0.03(5)
C91E 0.15(4) 0.30(6) 0.15(4) 0.03(4) 0.08(3) -0.08(4)
C91F 0.16(4) 0.29(6) 0.17(4) 0.07(4) 0.06(4) -0.09(4)
C92A 0.21(4) 0.15(4) 0.30(5) 0.10(3) 0.23(4) 0.12(3)
C92B 0.19(4) 0.12(3) 0.30(5) 0.13(3) 0.22(4) 0.10(3)
C92C 0.19(4) 0.14(4) 0.32(5) 0.11(4) 0.20(4) 0.11(3)
C92D 0.18(4) 0.12(3) 0.34(5) 0.15(4) 0.17(4) 0.08(3)
C92E 0.22(5) 0.17(4) 0.33(6) 0.11(4) 0.17(5) 0.10(4)
C92F 0.21(4) 0.16(4) 0.30(5) 0.12(4) 0.22(4) 0.12(3)
C93A 0.10(4) 0.14(4) 0.12(4) 0.06(3) 0.05(3) -0.02(3)
C93B 0.09(3) 0.10(4) 0.07(3) 0.00(3) 0.04(3) 0.01(3)
C93C 0.14(4) 0.10(4) 0.13(4) 0.00(3) 0.04(3) -0.03(3)
C93D 0.13(4) 0.09(4) 0.14(4) 0.01(3) 0.02(4) -0.04(3)
C93E 0.16(5) 0.15(5) 0.16(5) 0.04(4) 0.01(4) -0.02(4)
C93F 0.14(4) 0.16(5) 0.15(4) 0.04(4) 0.06(4) -0.03(4)
C94A 0.21(5) 0.10(3) 0.14(4) -0.03(3) 0.05(4) 0.00(3)
C94B 0.21(5) 0.10(3) 0.14(4) -0.03(3) 0.06(4) 0.00(3)
C94C 0.21(5) 0.10(3) 0.14(4) -0.03(3) 0.05(4) -0.01(3)
C94D 0.21(5) 0.10(3) 0.14(4) -0.03(3) 0.05(4) -0.01(3)
C94E 0.21(5) 0.10(3) 0.14(4) -0.03(3) 0.05(4) 0.00(3)
C94F 0.21(5) 0.10(3) 0.15(4) -0.03(3) 0.05(4) 0.00(3)
C98A 0.20(6) 0.16(6) 0.22(6) 0.02(5) 0.07(6) -0.01(5)
C98B 0.16(5) 0.16(6) 0.18(6) 0.01(5) 0.12(5) -0.01(5)
C98C 0.16(5) 0.16(6) 0.19(6) 0.01(5) 0.13(5) -0.03(5)
C98D 0.16(5) 0.16(6) 0.18(6) -0.01(5) 0.15(5) -0.02(5)
C98E 0.20(6) 0.17(6) 0.22(6) -0.01(5) 0.10(5) -0.01(5)
C98F 0.20(6) 0.16(6) 0.23(6) 0.02(6) 0.08(6) -0.03(5)

loop_
_atom_type_symbol
_atom_type_description
_atom_type_scat_dispersion_real
_atom_type_scat_dispersion_imag
_atom_type_scat_source
C C 0.0181 0.0091 'International Tables Vol C Tables 4.2.6.8 and 6.1.1.4'
H H 0.0000 0.0000 'International Tables Vol C Tables 4.2.6.8 and 6.1.1.4'
N N 0.0311 0.0180 'International Tables Vol C Tables 4.2.6.8 and 6.1.1.4'
I I -0.3257 6.8362 'International Tables Vol C Tables 4.2.6.8 and 6.1.1.4'
Zn Zn -1.5491 0.6778 'International Tables Vol C Tables 4.2.6.8 and 6.1.1.4'

loop_
_geom_angle_atom_site_label_1
_geom_angle_atom_site_label_2
_geom_angle_atom_site_label_3
_geom_angle
_geom_angle_site_symmetry_1
_geom_angle_site_symmetry_3
N101 Zn1 N261 103.3(8) . 3_444
N101 Zn1 I12 107.9(7) . .
N261 Zn1 I12 104.3(9) 3_444 .
N101 Zn1 I11 112.1(9) . .
N261 Zn1 I11 105.8(7) 3_444 .
I12 Zn1 I11 121.6(5) . .
N261 Zn1A N101 100.2(10) 3_444 .
N261 Zn1A I13 105.9(12) 3_444 .
N101 Zn1A I13 101.7(12) . .
N261 Zn1A I14 109.6(12) 3_444 .
N101 Zn1A I14 108.2(11) . .
I13 Zn1A I14 127.7(10) . .
N111 Zn2 N151 97.5(12) . 3_445
N111 Zn2 I21 105.0(11) . .
N151 Zn2 I21 110.0(9) 3_445 .
N111 Zn2 I22 110.8(10) . .
N151 Zn2 I22 109.7(11) 3_445 .
I21 Zn2 I22 121.2(10) . .
N111 Zn2A N151 106.7(12) . 3_445
N111 Zn2A I24 109.0(10) . .
N151 Zn2A I24 105.2(9) 3_445 .
N111 Zn2A I23 108.2(9) . .
N151 Zn2A I23 109.5(9) 3_445 .
I24 Zn2A I23 117.8(7) . .
N141 Zn3 N121 101.1(6) . .
N141 Zn3 I33 108.6(5) . .
N121 Zn3 I33 109.6(5) . .
N141 Zn3 I34 103.8(6) . .
N121 Zn3 I34 106.9(6) . .
I33 Zn3 I34 124.3(3) . .
N141 Zn3 I32 109.1(5) . .
N121 Zn3 I32 107.1(6) . .
N141 Zn3 I31 108.6(5) . .
N121 Zn3 I31 106.6(5) . .
I32 Zn3 I31 122.3(3) . .
N161 Zn4 N201 101.3(6) . .
N161 Zn4 I41 104.2(6) . .
N201 Zn4 I41 107.3(5) . .
N161 Zn4 I42 107.2(6) . .
N201 Zn4 I42 111.0(5) . .
I41 Zn4 I42 123.4(3) . .
N201 Zn4A N161 104.6(11) . .
N201 Zn4A I43 113.4(8) . .
N161 Zn4A I43 115.4(11) . .
N201 Zn4A I44 98.4(10) . .
N161 Zn4A I44 96.2(9) . .
I43 Zn4A I44 125.5(11) . .
N251 Zn5 N211 98.5(11) 3_545 .
N251 Zn5 I51 115.4(13) 3_545 .
N211 Zn5 I51 107.2(10) . .
N251 Zn5 I52 105.1(10) 3_545 .
N211 Zn5 I52 105.4(12) . .
I51 Zn5 I52 122.3(10) . .
N211 Zn5A N251 103.7(9) . 3_545
N211 Zn5A I54 107.4(10) . .
N251 Zn5A I54 109.6(9) 3_545 .
N211 Zn5A I53 108.1(8) . .
N251 Zn5A I53 101.6(10) 3_545 .
I54 Zn5A I53 124.6(7) . .
N241 Zn6 N221 102.2(6) . .
N241 Zn6 I62 109.3(5) . .
N221 Zn6 I62 113.1(5) . .
N241 Zn6 I61 108.0(5) . .
N221 Zn6 I61 105.4(5) . .
I62 Zn6 I61 117.6(2) . .
N241 Zn6A N221 97.2(9) . .
N241 Zn6A I63 116.2(9) . .
N221 Zn6A I63 110.5(10) . .
N241 Zn6A I64 103.9(10) . .
N221 Zn6A I64 104.8(8) . .
I63 Zn6A I64 121.1(9) . .
C102 N101 C106 120.7(14) . .
C102 N101 Zn1 117.3(13) . .
C106 N101 Zn1 121.9(13) . .
C102 N101 Zn1A 124.4(14) . .
C106 N101 Zn1A 114.8(14) . .
N101 C102 C103 122.4(18) . .
N101 C102 H102 118.8 . .
C103 C102 H102 118.8 . .
C104 C103 C102 118.5(18) . .
C104 C103 H103 120.7 . .
C102 C103 H103 120.7 . .
C105 C104 C103 120.3(14) . .
C105 C104 C131 119.5(14) . .
C103 C104 C131 119.7(15) . .
C104 C105 C106 117.4(15) . .
C104 C105 H105 121.3 . .
C106 C105 H105 121.3 . .
N101 C106 C105 120.1(15) . .
N101 C106 H106 119.9 . .
C105 C106 H106 119.9 . .
C112 N111 C116 112.8(17) . .
C112 N111 Zn2A 127.8(17) . .
C116 N111 Zn2A 118.4(16) . .
C112 N111 Zn2 125.8(17) . .
C116 N111 Zn2 121.4(16) . .
N111 C112 C113 130(2) . .
N111 C112 H112 115.1 . .
C113 C112 H112 115.1 . .
C114 C113 C112 116(2) . .
C114 C113 H113 122.1 . .
C112 C113 H113 122.1 . .
C115 C114 C113 115.9(17) . .
C115 C114 C133 121.0(15) . .
C113 C114 C133 122.6(16) . .
C114 C115 C116 119.1(19) . .
C114 C115 H115 120.4 . .
C116 C115 H115 120.4 . .
N111 C116 C115 124(2) . .
N111 C116 H116 118.1 . .
C115 C116 H116 118.1 . .
C122 N121 C126 119.3(16) . .
C122 N121 Zn3 120.5(13) . .
C126 N121 Zn3 120.2(12) . .
N121 C122 C123 121.8(15) . .
N121 C122 H122 119.1 . .
C123 C122 H122 119.1 . .
C124 C123 C122 118.0(14) . .
C124 C123 H123 121.0 . .
C122 C123 H123 121.0 . .
C125 C124 C123 120.8(17) . .
C125 C124 C135 120.9(15) . .
C123 C124 C135 118.3(14) . .
C124 C125 C126 117.3(19) . .
C124 C125 H125 121.4 . .
C126 C125 H125 121.4 . .
N121 C126 C125 122.5(17) . .
N121 C126 H126 118.7 . .
C125 C126 H126 118.8 . .
N132 C131 N136 128.9(14) . .
N132 C131 C104 115.7(13) . .
N136 C131 C104 115.4(13) . .
C131 N132 C133 113.5(13) . .
N134 C133 N132 125.0(14) . .
N134 C133 C114 119.6(14) . .
N132 C133 C114 115.3(13) . .
C135 N134 C133 114.6(14) . .
N134 C135 N136 125.3(15) . .
N134 C135 C124 118.3(15) . .
N136 C135 C124 116.4(14) . .
C131 N136 C135 112.4(13) . .
C142 N141 C146 118.3(15) . .
C142 N141 Zn3 120.9(13) . .
C146 N141 Zn3 120.8(11) . .
N141 C142 C143 120.8(18) . .
N141 C142 H142 119.6 . .
C143 C142 H142 119.6 . .
C144 C143 C142 119.4(16) . .
C144 C143 H143 120.3 . .
C142 C143 H143 120.3 . .
C145 C144 C143 118.5(15) . .
C145 C144 C171 120.8(16) . .
C143 C144 C171 120.7(15) . .
C146 C145 C144 119.7(16) . .
C146 C145 H145 120.2 . .
C144 C145 H145 120.2 . .
C145 C146 N141 123.2(15) . .
C145 C146 H146 118.4 . .
N141 C146 H146 118.4 . .
C156 N151 C152 121.0(19) . .
C156 N151 Zn2A 121.4(16) . 3
C152 N151 Zn2A 117.6(15) . 3
C156 N151 Zn2 114.0(16) . 3
C152 N151 Zn2 124.9(15) . 3
N151 C152 C153 122.6(18) . .
N151 C152 H152 118.7 . .
C153 C152 H152 118.7 . .
C152 C153 C154 118.9(18) . .
C152 C153 H153 120.6 . .
C154 C153 H153 120.6 . .
C155 C154 C153 115.1(18) . .
C155 C154 C173 121.5(15) . .
C153 C154 C173 123.3(16) . .
C156 C155 C154 121.5(18) . .
C156 C155 H155 119.3 . .
C154 C155 H155 119.3 . .
N151 C156 C155 121(2) . .
N151 C156 H156 119.6 . .
C155 C156 H156 119.6 . .
C166 N161 C162 115.7(15) . .
C166 N161 Zn4 120.3(12) . .
C162 N161 Zn4 123.9(11) . .
C166 N161 Zn4A 125.3(13) . .
C162 N161 Zn4A 118.1(12) . .
N161 C162 C163 124.5(15) . .
N161 C162 H162 117.7 . .
C163 C162 H162 117.7 . .
C164 C163 C162 116.8(16) . .
C164 C163 H163 121.6 . .
C162 C163 H163 121.6 . .
C163 C164 C165 118.8(15) . .
C163 C164 C175 119.3(16) . .
C165 C164 C175 121.9(14) . .
C166 C165 C164 118.2(15) . .
C166 C165 H165 120.9 . .
C164 C165 H165 120.9 . .
N161 C166 C165 125.8(17) . .
N161 C166 H166 117.1 . .
C165 C166 H166 117.1 . .
N172 C171 N176 124.5(15) . .
N172 C171 C144 119.3(15) . .
N176 C171 C144 115.9(16) . .
C173 N172 C171 114.7(14) . .
N172 C173 N174 126.3(16) . .
N172 C173 C154 118.3(14) . .
N174 C173 C154 115.4(15) . .
C175 N174 C173 115.2(15) . .
N174 C175 N176 123.3(15) . .
N174 C175 C164 117.7(14) . .
N176 C175 C164 118.7(15) . .
C175 N176 C171 115.9(15) . .
C202 N201 C206 115.0(17) . .
C202 N201 Zn4A 132.2(16) . .
C206 N201 Zn4A 112.8(13) . .
C202 N201 Zn4 119.0(15) . .
C206 N201 Zn4 126.0(12) . .
N201 C202 C203 124(2) . .
N201 C202 H202 118.2 . .
C203 C202 H202 118.2 . .
C202 C203 C204 119.3(18) . .
C202 C203 H203 120.3 . .
C204 C203 H203 120.3 . .
C203 C204 C205 115.3(18) . .
C203 C204 C231 120.5(15) . .
C205 C204 C231 124.1(15) . .
C206 C205 C204 121.9(18) . .
C206 C205 H205 119.0 . .
C204 C205 H205 119.0 . .
C205 C206 N201 124.3(16) . .
C205 C206 H206 117.8 . .
N201 C206 H206 117.8 . .
C216 N211 C212 115.9(14) . .
C216 N211 Zn5A 118.7(13) . .
C212 N211 Zn5A 125.5(11) . .
C216 N211 Zn5 124.7(13) . .
C212 N211 Zn5 119.4(11) . .
C213 C212 N211 124.3(13) . .
C213 C212 H212 117.9 . .
N211 C212 H212 117.9 . .
C212 C213 C214 119.1(14) . .
C212 C213 H213 120.4 . .
C214 C213 H213 120.4 . .
C213 C214 C215 118.0(14) . .
C213 C214 C233 120.2(14) . .
C215 C214 C233 121.8(14) . .
C216 C215 C214 118.4(15) . .
C216 C215 H215 120.8 . .
C214 C215 H215 120.8 . .
N211 C216 C215 124.0(16) . .
N211 C216 H216 118.0 . .
C215 C216 H216 118.0 . .
C226 N221 C222 115.2(18) . .
C226 N221 Zn6 124.2(16) . .
C222 N221 Zn6 120.5(13) . .
C226 N221 Zn6A 115.7(16) . .
C222 N221 Zn6A 129.0(13) . .
N221 C222 C223 123(2) . .
N221 C222 H222 118.6 . .
C223 C222 H222 118.6 . .
C224 C223 C222 122(2) . .
C224 C223 H223 119.1 . .
C222 C223 H223 119.1 . .
C223 C224 C225 116.0(18) . .
C223 C224 C235 126.0(18) . .
C225 C224 C235 118.0(16) . .
C224 C225 C226 118(2) . .
C224 C225 H225 121.2 . .
C226 C225 H225 121.2 . .
N221 C226 C225 126(3) . .
N221 C226 H226 117.0 . .
C225 C226 H226 117.0 . .
N232 C231 N236 123.3(15) . .
N232 C231 C204 118.4(13) . .
N236 C231 C204 118.2(14) . .
C233 N232 C231 116.3(13) . .
N232 C233 N234 125.1(15) . .
N232 C233 C214 115.3(14) . .
N234 C233 C214 119.5(15) . .
C233 N234 C235 113.7(13) . .
N236 C235 N234 124.8(14) . .
N236 C235 C224 117.4(15) . .
N234 C235 C224 117.7(14) . .
C235 N236 C231 116.3(14) . .
C242 N241 C246 114.3(15) . .
C242 N241 Zn6A 125.5(14) . .
C246 N241 Zn6A 119.1(13) . .
C242 N241 Zn6 119.0(12) . .
C246 N241 Zn6 126.7(12) . .
C243 C242 N241 124.2(16) . .
C243 C242 H242 117.9 . .
N241 C242 H242 117.9 . .
C242 C243 C244 120.5(17) . .
C242 C243 H243 119.7 . .
C244 C243 H243 119.7 . .
C245 C244 C243 117.6(16) . .
C245 C244 C271 121.9(15) . .
C243 C244 C271 120.5(15) . .
C246 C245 C244 118.3(17) . .
C246 C245 H245 120.8 . .
C244 C245 H245 120.8 . .
N241 C246 C245 124.9(17) . .
N241 C246 H246 117.5 . .
C245 C246 H246 117.5 . .
C252 N251 C256 118.4(16) . .
C252 N251 Zn5A 121.0(13) . 3_455
C256 N251 Zn5A 120.4(13) . 3_455
C252 N251 Zn5 118.3(14) . 3_455
C256 N251 Zn5 123.3(14) . 3_455
N251 C252 C253 123.6(16) . .
N251 C252 H252 118.2 . .
C253 C252 H252 118.2 . .
C254 C253 C252 118.2(16) . .
C254 C253 H253 120.9 . .
C252 C253 H253 120.9 . .
C253 C254 C255 117.3(15) . .
C253 C254 C273 122.6(15) . .
C255 C254 C273 119.9(14) . .
C256 C255 C254 119.7(16) . .
C256 C255 H255 120.2 . .
C254 C255 H255 120.2 . .
N251 C256 C255 122.8(18) . .
N251 C256 H256 118.6 . .
C255 C256 H256 118.6 . .
C266 N261 C262 120.1(14) . .
C266 N261 Zn1 120.6(11) . 3_556
C262 N261 Zn1 118.8(12) . 3_556
C266 N261 Zn1A 122.5(12) . 3_556
C262 N261 Zn1A 117.4(13) . 3_556
Zn1 N261 Zn1A 7.6(13) 3_556 3_556
N261 C262 C263 120.7(16) . .
N261 C262 H262 119.7 . .
C263 C262 H262 119.7 . .
C264 C263 C262 119.2(15) . .
C264 C263 H263 120.4 . .
C262 C263 H263 120.4 . .
C263 C264 C265 118.2(14) . .
C263 C264 C275 121.3(14) . .
C265 C264 C275 120.4(14) . .
C264 C265 C266 120.5(16) . .
C264 C265 H265 119.8 . .
C266 C265 H265 119.8 . .
N261 C266 C265 121.1(15) . .
N261 C266 H266 119.5 . .
C265 C266 H266 119.5 . .
N276 C271 N272 124.5(15) . .
N276 C271 C244 117.0(13) . .
N272 C271 C244 118.4(14) . .
C273 N272 C271 113.9(13) . .
N274 C273 N272 126.3(14) . .
N274 C273 C254 117.2(14) . .
N272 C273 C254 116.5(13) . .
C275 N274 C273 113.6(13) . .
N274 C275 N276 127.0(13) . .
N274 C275 C264 116.6(14) . .
N276 C275 C264 116.4(12) . .
C271 N276 C275 114.5(12) . .
C302 C301 C306 118(3) . .
C302 C301 H301 121.0 . .
C306 C301 H301 121.0 . .
C301 C302 C303 118(3) . .
C301 C302 H302 121.0 . .
C303 C302 H302 121.0 . .
C304 C303 C302 126(3) . .
C304 C303 H303 116.9 . .
C302 C303 H303 116.9 . .
C303 C304 C305 114(3) . .
C303 C304 H304 123.2 . .
C305 C304 H304 123.2 . .
C306 C305 C309 106(2) . .
C306 C305 C304 118(2) . .
C309 C305 C304 135(2) . .
C305 C306 C301 124(2) . .
C305 C306 N307 108(2) . .
C301 C306 N307 127(2) . .
C308 N307 C306 104.6(19) . .
C308 N307 C313 134(2) . .
C306 N307 C313 122(2) . .
C309 C308 N307 114(2) . .
C309 C308 C312 117(2) . .
N307 C308 C312 129(2) . .
C308 C309 C305 107(2) . .
C308 C309 C310 111(2) . .
C305 C309 C310 142(2) . .
C309 C310 C311 104(2) . .
C309 C310 H31A 111.0 . .
C311 C310 H31A 111.0 . .
C309 C310 H31B 111.0 . .
C311 C310 H31B 111.0 . .
H31A C310 H31B 109.0 . .
C310 C311 C312 108(2) . .
C310 C311 H31C 110.2 . .
C312 C311 H31C 110.2 . .
C310 C311 H31D 110.2 . .
C312 C311 H31D 110.2 . .
H31C C311 H31D 108.5 . .
C315 C312 C308 113(3) . .
C315 C312 C311 116(3) . .
C308 C312 C311 97(2) . .
C315 C312 C314 108(3) . .
C308 C312 C314 111(2) . .
C311 C312 C314 112(2) . .
N307 C313 H31E 109.5 . .
N307 C313 H31F 109.5 . .
H31E C313 H31F 109.5 . .
N307 C313 H31G 109.5 . .
H31E C313 H31G 109.5 . .
H31F C313 H31G 109.5 . .
C316 C314 C312 119(4) . .
C316 C314 H314 120.6 . .
C312 C314 H314 120.6 . .
C312 C315 H31H 109.5 . .
C312 C315 H31I 109.5 . .
H31H C315 H31I 109.5 . .
C312 C315 H31J 109.5 . .
H31H C315 H31J 109.5 . .
H31I C315 H31J 109.5 . .
C314 C316 H31K 120.0 . .
C314 C316 H31L 120.0 . .
H31K C316 H31L 120.0 . .
C352 C351 C356 119(3) . .
C352 C351 H351 120.3 . .
C356 C351 H351 120.3 . .
C351 C352 C353 116(3) . .
C351 C352 H352 121.9 . .
C353 C352 H352 121.9 . .
C354 C353 C352 122(3) . .
C354 C353 H353 119.0 . .
C352 C353 H353 119.0 . .
C353 C354 C355 115(3) . .
C353 C354 H354 122.6 . .
C355 C354 H354 122.6 . .
C356 C355 C359 106(2) . .
C356 C355 C354 117(3) . .
C359 C355 C354 137(2) . .
C355 C356 N357 109(2) . .
C355 C356 C351 123(3) . .
N357 C356 C351 127(2) . .
C358 N357 C356 105(2) . .
C358 N357 C363 132(3) . .
C356 N357 C363 123(3) . .
C359 C358 N357 113(2) . .
C359 C358 C362 116(2) . .
N357 C358 C362 130(2) . .
C358 C359 C355 107(2) . .
C358 C359 C360 112(2) . .
C355 C359 C360 141(2) . .
C359 C360 C361 102(2) . .
C359 C360 H36A 111.3 . .
C361 C360 H36A 111.3 . .
C359 C360 H36B 111.3 . .
C361 C360 H36B 111.3 . .
H36A C360 H36B 109.2 . .
C360 C361 C362 106(2) . .
C360 C361 H36C 110.4 . .
C362 C361 H36C 110.4 . .
C360 C361 H36D 110.4 . .
C362 C361 H36D 110.4 . .
H36C C361 H36D 108.6 . .
C365 C362 C358 108(3) . .
C365 C362 C364 110(3) . .
C358 C362 C364 115(3) . .
C365 C362 C361 117(3) . .
C358 C362 C361 96(2) . .
C364 C362 C361 111(2) . .
N357 C363 H36E 109.5 . .
N357 C363 H36F 109.5 . .
H36E C363 H36F 109.5 . .
N357 C363 H36G 109.5 . .
H36E C363 H36G 109.5 . .
H36F C363 H36G 109.5 . .
C366 C364 C362 127(4) . .
C366 C364 H364 116.7 . .
C362 C364 H364 116.7 . .
C362 C365 H36H 109.5 . .
C362 C365 H36I 109.5 . .
H36H C365 H36I 109.5 . .
C362 C365 H36J 109.5 . .
H36H C365 H36J 109.5 . .
H36I C365 H36J 109.5 . .
C364 C366 H36K 120.0 . .
C364 C366 H36L 120.0 . .
H36K C366 H36L 120.0 . .
C402 C401 C406 118(3) . .
C402 C401 H401 120.8 . .
C406 C401 H401 120.8 . .
C401 C402 C403 119(3) . .
C401 C402 H402 120.6 . .
C403 C402 H402 120.6 . .
C404 C403 C402 125(3) . .
C404 C403 H403 117.7 . .
C402 C403 H403 117.7 . .
C403 C404 C405 115(3) . .
C403 C404 H404 122.4 . .
C405 C404 H404 122.4 . .
C406 C405 C409 107(2) . .
C406 C405 C404 118(2) . .
C409 C405 C404 135(2) . .
C405 C406 C401 124(3) . .
C405 C406 N407 108(2) . .
C401 C406 N407 128(2) . .
C408 N407 C406 106(2) . .
C408 N407 C413 132(3) . .
C406 N407 C413 122(3) . .
C409 C408 N407 113(2) . .
C409 C408 C412 116(2) . .
N407 C408 C412 132(2) . .
C408 C409 C405 106.8(19) . .
C408 C409 C410 112(2) . .
C405 C409 C410 141(2) . .
C409 C410 C411 102(2) . .
C409 C410 H41A 111.4 . .
C411 C410 H41A 111.4 . .
C409 C410 H41B 111.4 . .
C411 C410 H41B 111.4 . .
H41A C410 H41B 109.3 . .
C410 C411 C412 107(2) . .
C410 C411 H41C 110.4 . .
C412 C411 H41C 110.4 . .
C410 C411 H41D 110.4 . .
C412 C411 H41D 110.4 . .
H41C C411 H41D 108.6 . .
C415 C412 C408 113(3) . .
C415 C412 C414 111(3) . .
C408 C412 C414 112(3) . .
C415 C412 C411 115(3) . .
C408 C412 C411 97(2) . .
C414 C412 C411 108(3) . .
N407 C413 H41E 109.5 . .
N407 C413 H41F 109.5 . .
H41E C413 H41F 109.5 . .
N407 C413 H41G 109.5 . .
H41E C413 H41G 109.5 . .
H41F C413 H41G 109.5 . .
C416 C414 C412 121(4) . .
C416 C414 H414 119.6 . .
C412 C414 H414 119.6 . .
C412 C415 H41H 109.5 . .
C412 C415 H41I 109.5 . .
H41H C415 H41I 109.5 . .
C412 C415 H41J 109.5 . .
H41H C415 H41J 109.5 . .
H41I C415 H41J 109.5 . .
C414 C416 H41K 120.0 . .
C414 C416 H41L 120.0 . .
H41K C416 H41L 120.0 . .
C452 C451 C456 120(3) . .
C452 C451 H451 119.9 . .
C456 C451 H451 119.9 . .
C451 C452 C453 118(3) . .
C451 C452 H452 121.1 . .
C453 C452 H452 121.1 . .
C454 C453 C452 125(3) . .
C454 C453 H453 117.6 . .
C452 C453 H453 117.6 . .
C453 C454 C455 115(3) . .
C453 C454 H454 122.3 . .
C455 C454 H454 122.3 . .
C456 C455 C459 105.2(19) . .
C456 C455 C454 118(2) . .
C459 C455 C454 137(2) . .
C455 C456 N457 108.7(19) . .
C455 C456 C451 123(2) . .
N457 C456 C451 128(2) . .
C458 N457 C456 106.2(18) . .
C458 N457 C463 131(3) . .
C456 N457 C463 123(2) . .
C459 C458 N457 112(2) . .
C459 C458 C462 116(2) . .
N457 C458 C462 131(2) . .
C458 C459 C455 107.9(18) . .
C458 C459 C460 113(2) . .
C455 C459 C460 138(2) . .
C459 C460 C461 102.2(19) . .
C459 C460 H46A 111.3 . .
C461 C460 H46A 111.3 . .
C459 C460 H46B 111.3 . .
C461 C460 H46B 111.3 . .
H46A C460 H46B 109.2 . .
C460 C461 C462 108.2(19) . .
C460 C461 H46C 110.1 . .
C462 C461 H46C 110.1 . .
C460 C461 H46D 110.0 . .
C462 C461 H46D 110.1 . .
H46C C461 H46D 108.4 . .
C465 C462 C458 113(2) . .
C465 C462 C461 115(2) . .
C458 C462 C461 97(2) . .
C465 C462 C464 107(2) . .
C458 C462 C464 114(2) . .
C461 C462 C464 110(2) . .
N457 C463 H46E 109.5 . .
N457 C463 H46F 109.5 . .
H46E C463 H46F 109.5 . .
N457 C463 H46G 109.5 . .
H46E C463 H46G 109.5 . .
H46F C463 H46G 109.5 . .
C466 C464 C462 122(3) . .
C466 C464 H464 119.2 . .
C462 C464 H464 119.2 . .
C462 C465 H46H 109.5 . .
C462 C465 H46I 109.5 . .
H46H C465 H46I 109.5 . .
C462 C465 H46J 109.5 . .
H46H C465 H46J 109.5 . .
H46I C465 H46J 109.5 . .
C464 C466 H46K 120.0 . .
C464 C466 H46L 120.0 . .
H46K C466 H46L 120.0 . .
C502 C501 C506 116(3) . .
C502 C501 H501 121.9 . .
C506 C501 H501 121.9 . .
C501 C502 C503 118(3) . .
C501 C502 H502 121.0 . .
C503 C502 H502 121.0 . .
C504 C503 C502 127(3) . .
C504 C503 H503 116.6 . .
C502 C503 H503 116.6 . .
C503 C504 C505 114(3) . .
C503 C504 H504 123.1 . .
C505 C504 H504 123.1 . .
C506 C505 C509 108(2) . .
C506 C505 C504 117(3) . .
C509 C505 C504 135(3) . .
C505 C506 N507 107(2) . .
C505 C506 C501 126(3) . .
N507 C506 C501 125(3) . .
C508 N507 C506 105(2) . .
C508 N507 C513 130(4) . .
C506 N507 C513 124(4) . .
C509 C508 N507 114(3) . .
C509 C508 C512 120(2) . .
N507 C508 C512 118(3) . .
C508 C509 C505 103(2) . .
C508 C509 C510 108(3) . .
C505 C509 C510 136(4) . .
C509 C510 C511 104(2) . .
C509 C510 H51A 110.8 . .
C511 C510 H51A 110.8 . .
C509 C510 H51B 110.9 . .
C511 C510 H51B 110.9 . .
H51A C510 H51B 108.9 . .
C510 C511 C512 110(2) . .
C510 C511 H51C 109.7 . .
C512 C511 H51C 109.7 . .
C510 C511 H51D 109.6 . .
C512 C511 H51D 109.7 . .
H51C C511 H51D 108.2 . .
C515 C512 C508 107(3) . .
C515 C512 C511 118(3) . .
C508 C512 C511 96(2) . .
C515 C512 C514 111(3) . .
C508 C512 C514 109(3) . .
C511 C512 C514 115(3) . .
N507 C513 H51E 109.5 . .
N507 C513 H51F 109.4 . .
H51E C513 H51F 109.5 . .
N507 C513 H51G 109.5 . .
H51E C513 H51G 109.5 . .
H51F C513 H51G 109.5 . .
C516 C514 C512 121(4) . .
C516 C514 H514 119.7 . .
C512 C514 H514 119.7 . .
C512 C515 H51H 109.5 . .
C512 C515 H51I 109.5 . .
H51H C515 H51I 109.5 . .
C512 C515 H51J 109.5 . .
H51H C515 H51J 109.5 . .
H51I C515 H51J 109.5 . .
C514 C516 H51K 120.0 . .
C514 C516 H51L 120.0 . .
H51K C516 H51L 120.0 . .
C552 C551 C556 117(3) . .
C552 C551 H551 121.3 . .
C556 C551 H551 121.3 . .
C551 C552 C553 118(3) . .
C551 C552 H552 120.9 . .
C553 C552 H552 120.9 . .
C554 C553 C552 125(3) . .
C554 C553 H553 117.6 . .
C552 C553 H553 117.6 . .
C553 C554 C555 114(3) . .
C553 C554 H554 122.9 . .
C555 C554 H554 122.9 . .
C556 C555 C559 106(2) . .
C556 C555 C554 117(3) . .
C559 C555 C554 136(3) . .
C555 C556 C551 125(3) . .
C555 C556 N557 108(2) . .
C551 C556 N557 126(3) . .
C558 N557 C556 106(2) . .
C558 N557 C563 132(3) . .
C556 N557 C563 121(3) . .
C559 C558 N557 112(2) . .
C559 C558 C562 117(2) . .
N557 C558 C562 129(3) . .
C558 C559 C555 107(2) . .
C558 C559 C560 112(3) . .
C555 C559 C560 141(3) . .
C559 C560 C561 103(2) . .
C559 C560 H56A 111.1 . .
C561 C560 H56A 111.1 . .
C559 C560 H56B 111.1 . .
C561 C560 H56B 111.1 . .
H56A C560 H56B 109.1 . .
C560 C561 C562 109(2) . .
C560 C561 H56C 109.8 . .
C562 C561 H56C 109.8 . .
C560 C561 H56D 109.9 . .
C562 C561 H56D 109.9 . .
H56C C561 H56D 108.3 . .
C565 C562 C558 111(3) . .
C565 C562 C564 111(3) . .
C558 C562 C564 113(3) . .
C565 C562 C561 116(3) . .
C558 C562 C561 95(2) . .
C564 C562 C561 110(3) . .
N557 C563 H56E 109.5 . .
N557 C563 H56F 109.5 . .
H56E C563 H56F 109.5 . .
N557 C563 H56G 109.5 . .
H56E C563 H56G 109.5 . .
H56F C563 H56G 109.5 . .
C566 C564 C562 125(4) . .
C566 C564 H564 117.4 . .
C562 C564 H564 117.4 . .
C562 C565 H56H 109.5 . .
C562 C565 H56I 109.5 . .
H56H C565 H56I 109.5 . .
C562 C565 H56J 109.5 . .
H56H C565 H56J 109.5 . .
H56I C565 H56J 109.5 . .
C564 C566 H56K 120.0 . .
C564 C566 H56L 120.0 . .
H56K C566 H56L 120.0 . .
C602 C601 C606 119(3) . .
C602 C601 H601 120.7 . .
C606 C601 H601 120.7 . .
C601 C602 C603 118(3) . .
C601 C602 H602 120.8 . .
C603 C602 H602 120.8 . .
C604 C603 C602 125(3) . .
C604 C603 H603 117.4 . .
C602 C603 H603 117.4 . .
C603 C604 C605 115(3) . .
C603 C604 H604 122.3 . .
C605 C604 H604 122.3 . .
C606 C605 C609 107(2) . .
C606 C605 C604 118(3) . .
C609 C605 C604 135(3) . .
C605 C606 N607 107(2) . .
C605 C606 C601 123(3) . .
N607 C606 C601 129(3) . .
C608 N607 C606 107(2) . .
C608 N607 C613 130(3) . .
C606 N607 C613 123(3) . .
C609 C608 N607 112(2) . .
C609 C608 C612 119(2) . .
N607 C608 C612 129(2) . .
C608 C609 C605 107.1(19) . .
C608 C609 C610 111(2) . .
C605 C609 C610 142(2) . .
C609 C610 C611 104(2) . .
C609 C610 H61A 111.0 . .
C611 C610 H61A 111.0 . .
C609 C610 H61B 111.0 . .
C611 C610 H61B 111.0 . .
H61A C610 H61B 109.0 . .
C610 C611 C612 108(2) . .
C610 C611 H61C 110.0 . .
C612 C611 H61C 110.0 . .
C610 C611 H61D 110.0 . .
C612 C611 H61D 110.0 . .
H61C C611 H61D 108.4 . .
C615 C612 C608 110(3) . .
C615 C612 C614 109(3) . .
C608 C612 C614 113(3) . .
C615 C612 C611 116(3) . .
C608 C612 C611 97(2) . .
C614 C612 C611 112(3) . .
N607 C613 H61E 109.5 . .
N607 C613 H61F 109.5 . .
H61E C613 H61F 109.5 . .
N607 C613 H61G 109.5 . .
H61E C613 H61G 109.5 . .
H61F C613 H61G 109.5 . .
C616 C614 C612 125(3) . .
C616 C614 H614 117.4 . .
C612 C614 H614 117.4 . .
C612 C615 H61H 109.5 . .
C612 C615 H61I 109.5 . .
H61H C615 H61I 109.5 . .
C612 C615 H61J 109.5 . .
H61H C615 H61J 109.5 . .
H61I C615 H61J 109.5 . .
C614 C616 H61K 120.0 . .
C614 C616 H61L 120.0 . .
H61K C616 H61L 120.0 . .
C90B C90A C90F 106(3) . .
C90B C90A H90A 110.6 . .
C90F C90A H90A 110.6 . .
C90B C90A H90B 110.6 . .
C90F C90A H90B 110.6 . .
H90A C90A H90B 108.7 . .
C90A C90B C90C 107(4) . .
C90A C90B H90C 110.4 . .
C90C C90B H90C 110.4 . .
C90A C90B H90D 110.4 . .
C90C C90B H90D 110.4 . .
H90C C90B H90D 108.6 . .
C90D C90C C90B 107(3) . .
C90D C90C H90E 110.2 . .
C90B C90C H90E 110.3 . .
C90D C90C H90F 110.3 . .
C90B C90C H90F 110.3 . .
H90E C90C H90F 108.5 . .
C90C C90D C90E 107(3) . .
C90C C90D H90G 110.3 . .
C90E C90D H90G 110.3 . .
C90C C90D H90H 110.3 . .
C90E C90D H90H 110.3 . .
H90G C90D H90H 108.6 . .
C90F C90E C90D 109(4) . .
C90F C90E H90I 109.8 . .
C90D C90E H90I 109.8 . .
C90F C90E H90J 109.7 . .
C90D C90E H90J 109.8 . .
H90I C90E H90J 108.2 . .
C90E C90F C90A 109(4) . .
C90E C90F H90K 109.9 . .
C90A C90F H90K 109.9 . .
C90E C90F H90L 109.8 . .
C90A C90F H90L 109.9 . .
H90K C90F H90L 108.3 . .
C91B C91A C91F 109(3) . .
C91B C91A H91A 109.8 . .
C91F C91A H91A 109.8 . .
C91B C91A H91B 109.9 . .
C91F C91A H91B 109.9 . .
H91A C91A H91B 108.3 . .
C91A C91B C91C 110(3) . .
C91A C91B H91C 109.6 . .
C91C C91B H91C 109.7 . .
C91A C91B H91D 109.7 . .
C91C C91B H91D 109.6 . .
H91C C91B H91D 108.1 . .
C91B C91C C91D 102(3) . .
C91B C91C H91E 111.3 . .
C91D C91C H91E 111.4 . .
C91B C91C H91F 111.4 . .
C91D C91C H91F 111.4 . .
H91E C91C H91F 109.2 . .
C91E C91D C91C 105(4) . .
C91E C91D H91G 110.8 . .
C91C C91D H91G 110.7 . .
C91E C91D H91H 110.7 . .
C91C C91D H91H 110.7 . .
H91G C91D H91H 108.8 . .
C91F C91E C91D 110(3) . .
C91F C91E H91I 109.7 . .
C91D C91E H91I 109.6 . .
C91F C91E H91J 109.6 . .
C91D C91E H91J 109.7 . .
H91I C91E H91J 108.2 . .
C91E C91F C91A 105(3) . .
C91E C91F H91K 110.7 . .
C91A C91F H91K 110.7 . .
C91E C91F H91L 110.7 . .
C91A C91F H91L 110.7 . .
H91K C91F H91L 108.8 . .
C92B C92A C92F 111(3) . .
C92B C92A H92A 109.5 . .
C92F C92A H92A 109.5 . .
C92B C92A H92B 109.5 . .
C92F C92A H92B 109.5 . .
H92A C92A H92B 108.1 . .
C92C C92B C92A 125(3) . .
C92C C92B H92C 106.1 . .
C92A C92B H92C 106.1 . .
C92C C92B H92D 106.1 . .
C92A C92B H92D 106.1 . .
H92C C92B H92D 106.3 . .
C92B C92C C92D 119(3) . .
C92B C92C H92E 107.5 . .
C92D C92C H92E 107.5 . .
C92B C92C H92F 107.5 . .
C92D C92C H92F 107.5 . .
H92E C92C H92F 107.0 . .
C92C C92D C92E 113(3) . .
C92C C92D H92G 109.1 . .
C92E C92D H92G 109.1 . .
C92C C92D H92H 109.1 . .
C92E C92D H92H 109.1 . .
H92G C92D H92H 107.8 . .
C92F C92E C92D 115(4) . .
C92F C92E H92I 108.6 . .
C92D C92E H92I 108.6 . .
C92F C92E H92J 108.6 . .
C92D C92E H92J 108.6 . .
H92I C92E H92J 107.6 . .
C92E C92F C92A 116(3) . .
C92E C92F H92K 108.4 . .
C92A C92F H92K 108.4 . .
C92E C92F H92L 108.4 . .
C92A C92F H92L 108.4 . .
H92K C92F H92L 107.4 . .
C93F C93A C93B 114(4) . .
C93F C93A H93A 108.8 . .
C93B C93A H93A 108.8 . .
C93F C93A H93B 108.9 . .
C93B C93A H93B 108.8 . .
H93A C93A H93B 107.7 . .
C93A C93B C93C 112(3) . .
C93A C93B H93C 109.2 . .
C93C C93B H93C 109.2 . .
C93A C93B H93D 109.3 . .
C93C C93B H93D 109.2 . .
H93C C93B H93D 107.9 . .
C93D C93C C93B 111(4) . .
C93D C93C H93E 109.4 . .
C93B C93C H93E 109.4 . .
C93D C93C H93F 109.4 . .
C93B C93C H93F 109.4 . .
H93E C93C H93F 108.0 . .
C93C C93D C93E 110(4) . .
C93C C93D H93G 109.7 . .
C93E C93D H93G 109.6 . .
C93C C93D H93H 109.6 . .
C93E C93D H93H 109.7 . .
H93G C93D H93H 108.2 . .
C93F C93E C93D 113(3) . .
C93F C93E H93I 108.9 . .
C93D C93E H93I 108.9 . .
C93F C93E H93J 109.0 . .
C93D C93E H93J 109.0 . .
H93I C93E H93J 107.8 . .
C93A C93F C93E 112(4) . .
C93A C93F H93K 109.3 . .
C93E C93F H93K 109.3 . .
C93A C93F H93L 109.3 . .
C93E C93F H93L 109.3 . .
H93K C93F H93L 107.9 . .
C94F C94A C94B 112(4) . .
C94F C94A H94A 109.4 . .
C94B C94A H94A 109.2 . .
C94F C94A H94B 109.2 . .
C94B C94A H94B 109.3 . .
H94A C94A H94B 108.0 . .
C94C C94B C94A 110(4) . .
C94C C94B H94C 109.6 . .
C94A C94B H94C 109.7 . .
C94C C94B H94D 109.7 . .
C94A C94B H94D 109.7 . .
H94C C94B H94D 108.2 . .
C94B C94C C94D 111(4) . .
C94B C94C H94E 109.4 . .
C94D C94C H94E 109.3 . .
C94B C94C H94F 109.3 . .
C94D C94C H94F 109.3 . .
H94E C94C H94F 108.0 . .
C94E C94D C94C 111(3) . .
C94E C94D H94G 109.4 . .
C94C C94D H94G 109.5 . .
C94E C94D H94H 109.5 . .
C94C C94D H94H 109.6 . .
H94G C94D H94H 108.1 . .
C94D C94E C94F 112(4) . .
C94D C94E H94I 109.2 . .
C94F C94E H94I 109.4 . .
C94D C94E H94J 109.3 . .
C94F C94E H94J 109.2 . .
H94I C94E H94J 107.9 . .
C94E C94F C94A 111(4) . .
C94E C94F H94K 109.5 . .
C94A C94F H94K 109.4 . .
C94E C94F H94L 109.6 . .
C94A C94F H94L 109.6 . .
H94K C94F H94L 108.1 . .
C98B C98A C98F 108(4) . .
C98B C98A H98A 110.1 . .
C98F C98A H98A 110.1 . .
C98B C98A H98B 110.1 . .
C98F C98A H98B 110.1 . .
H98A C98A H98B 108.4 . .
C98A C98B C98C 111(4) . .
C98A C98B H98C 109.5 . .
C98C C98B H98C 109.5 . .
C98A C98B H98D 109.5 . .
C98C C98B H98D 109.5 . .
H98C C98B H98D 108.1 . .
C98B C98C C98D 110(3) . .
C98B C98C H98E 109.6 . .
C98D C98C H98E 109.6 . .
C98B C98C H98F 109.6 . .
C98D C98C H98F 109.6 . .
H98E C98C H98F 108.1 . .
C98C C98D C98E 107(4) . .
C98C C98D H98G 110.3 . .
C98E C98D H98G 110.3 . .
C98C C98D H98H 110.3 . .
C98E C98D H98H 110.3 . .
H98G C98D H98H 108.6 . .
C98D C98E C98F 111(4) . .
C98D C98E H98I 109.6 . .
C98F C98E H98I 109.5 . .
C98D C98E H98J 109.6 . .
C98F C98E H98J 109.5 . .
H98I C98E H98J 108.1 . .
C98E C98F C98A 109(3) . .
C98E C98F H98K 109.8 . .
C98A C98F H98K 109.8 . .
C98E C98F H98L 109.8 . .
C98A C98F H98L 109.8 . .
H98K C98F H98L 108.3 . .

loop_
_geom_bond_atom_site_label_1
_geom_bond_atom_site_label_2
_geom_bond_distance
_geom_bond_site_symmetry_2
Zn1 N101 2.056(17) .
Zn1 N261 2.070(18) 3_444
Zn1 I12 2.535(19) .
Zn1 I11 2.560(16) .
Zn1A N261 2.09(2) 3_444
Zn1A N101 2.12(2) .
Zn1A I13 2.48(3) .
Zn1A I14 2.54(3) .
Zn2 N111 2.13(2) .
Zn2 N151 2.18(3) 3_445
Zn2 I21 2.50(3) .
Zn2 I22 2.55(2) .
Zn2A N111 1.97(2) .
Zn2A N151 2.06(3) 3_445
Zn2A I24 2.553(16) .
Zn2A I23 2.60(2) .
Zn3 N141 2.043(13) .
Zn3 N121 2.082(15) .
Zn3 I33 2.413(15) .
Zn3 I34 2.542(8) .
Zn3 I32 2.576(8) .
Zn3 I31 2.612(8) .
Zn4 N161 2.046(14) .
Zn4 N201 2.094(15) .
Zn4 I41 2.511(7) .
Zn4 I42 2.512(7) .
Zn4A N201 1.96(2) .
Zn4A N161 2.09(2) .
Zn4A I43 2.46(2) .
Zn4A I44 2.63(2) .
Zn5 N251 2.11(3) 3_545
Zn5 N211 2.11(3) .
Zn5 I51 2.39(2) .
Zn5 I52 2.57(3) .
Zn5A N211 2.03(2) .
Zn5A N251 2.04(2) 3_545
Zn5A I54 2.53(2) .
Zn5A I53 2.68(2) .
Zn6 N241 2.058(16) .
Zn6 N221 2.068(13) .
Zn6 I62 2.525(6) .
Zn6 I61 2.557(7) .
Zn6A N241 2.04(2) .
Zn6A N221 2.24(2) .
Zn6A I63 2.505(19) .
Zn6A I64 2.53(3) .
N101 C102 1.30(3) .
N101 C106 1.32(2) .
C102 C103 1.40(2) .
C102 H102 0.9500 .
C103 C104 1.37(3) .
C103 H103 0.9500 .
C104 C105 1.35(2) .
C104 C131 1.510(18) .
C105 C106 1.47(2) .
C105 H105 0.9500 .
C106 H106 0.9500 .
N111 C112 1.23(3) .
N111 C116 1.30(3) .
C112 C113 1.39(3) .
C112 H112 0.9500 .
C113 C114 1.38(3) .
C113 H113 0.9500 .
C114 C115 1.35(2) .
C114 C133 1.50(2) .
C115 C116 1.40(3) .
C115 H115 0.9500 .
C116 H116 0.9500 .
N121 C122 1.30(2) .
N121 C126 1.38(2) .
C122 C123 1.41(2) .
C122 H122 0.9500 .
C123 C124 1.39(2) .
C123 H123 0.9500 .
C124 C125 1.37(2) .
C124 C135 1.49(2) .
C125 C126 1.38(3) .
C125 H125 0.9500 .
C126 H126 0.9500 .
C131 N132 1.298(19) .
C131 N136 1.32(2) .
N132 C133 1.35(2) .
C133 N134 1.35(2) .
N134 C135 1.32(2) .
C135 N136 1.37(2) .
N141 C142 1.35(2) .
N141 C146 1.37(3) .
C142 C143 1.41(3) .
C142 H142 0.9500 .
C143 C144 1.40(3) .
C143 H143 0.9500 .
C144 C145 1.38(2) .
C144 C171 1.49(2) .
C145 C146 1.36(2) .
C145 H145 0.9500 .
C146 H146 0.9500 .
N151 C156 1.29(3) .
N151 C152 1.30(3) .
C152 C153 1.38(3) .
C152 H152 0.9500 .
C153 C154 1.41(2) .
C153 H153 0.9500 .
C154 C155 1.38(3) .
C154 C173 1.47(3) .
C155 C156 1.38(3) .
C155 H155 0.9500 .
C156 H156 0.9500 .
N161 C166 1.32(2) .
N161 C162 1.36(2) .
C162 C163 1.40(2) .
C162 H162 0.9500 .
C163 C164 1.40(2) .
C163 H163 0.9500 .
C164 C165 1.41(3) .
C164 C175 1.45(2) .
C165 C166 1.37(2) .
C165 H165 0.9500 .
C166 H166 0.9500 .
C171 N172 1.32(2) .
C171 N176 1.35(2) .
N172 C173 1.31(2) .
C173 N174 1.34(2) .
N174 C175 1.33(2) .
C175 N176 1.35(2) .
N201 C202 1.34(2) .
N201 C206 1.34(3) .
C202 C203 1.36(3) .
C202 H202 0.9500 .
C203 C204 1.37(2) .
C203 H203 0.9500 .
C204 C205 1.39(2) .
C204 C231 1.48(2) .
C205 C206 1.28(3) .
C205 H205 0.9500 .
C206 H206 0.9500 .
N211 C216 1.32(2) .
N211 C212 1.37(2) .
C212 C213 1.34(2) .
C212 H212 0.9500 .
C213 C214 1.37(2) .
C213 H213 0.9500 .
C214 C215 1.41(2) .
C214 C233 1.47(2) .
C215 C216 1.38(3) .
C215 H215 0.9500 .
C216 H216 0.9500 .
N221 C226 1.28(3) .
N221 C222 1.29(3) .
C222 C223 1.38(3) .
C222 H222 0.9500 .
C223 C224 1.32(3) .
C223 H223 0.9500 .
C224 C225 1.36(3) .
C224 C235 1.45(2) .
C225 C226 1.39(3) .
C225 H225 0.9500 .
C226 H226 0.9500 .
C231 N232 1.33(2) .
C231 N236 1.341(19) .
N232 C233 1.32(2) .
C233 N234 1.35(2) .
N234 C235 1.35(2) .
C235 N236 1.32(2) .
N241 C242 1.36(2) .
N241 C246 1.36(3) .
C242 C243 1.34(3) .
C242 H242 0.9500 .
C243 C244 1.38(3) .
C243 H243 0.9500 .
C244 C245 1.38(2) .
C244 C271 1.47(2) .
C245 C246 1.37(3) .
C245 H245 0.9500 .
C246 H246 0.9500 .
N251 C252 1.28(2) .
N251 C256 1.33(2) .
C252 C253 1.41(2) .
C252 H252 0.9500 .
C253 C254 1.38(2) .
C253 H253 0.9500 .
C254 C255 1.39(2) .
C254 C273 1.49(2) .
C255 C256 1.36(2) .
C255 H255 0.9500 .
C256 H256 0.9500 .
N261 C266 1.30(3) .
N261 C262 1.354(19) .
C262 C263 1.38(2) .
C262 H262 0.9500 .
C263 C264 1.37(2) .
C263 H263 0.9500 .
C264 C265 1.37(2) .
C264 C275 1.511(18) .
C265 C266 1.37(2) .
C265 H265 0.9500 .
C266 H266 0.9500 .
C271 N276 1.33(2) .
C271 N272 1.35(2) .
N272 C273 1.35(2) .
C273 N274 1.32(2) .
N274 C275 1.32(2) .
C275 N276 1.33(2) .
C301 C302 1.33(3) .
C301 C306 1.41(3) .
C301 H301 0.9500 .
C302 C303 1.44(3) .
C302 H302 0.9500 .
C303 C304 1.36(4) .
C303 H303 0.9500 .
C304 C305 1.47(3) .
C304 H304 0.9500 .
C305 C306 1.39(3) .
C305 C309 1.43(3) .
C306 N307 1.42(3) .
N307 C308 1.36(2) .
N307 C313 1.47(2) .
C308 C309 1.32(3) .
C308 C312 1.52(3) .
C309 C310 1.47(3) .
C310 C311 1.55(3) .
C310 H31A 0.9900 .
C310 H31B 0.9900 .
C311 C312 1.61(3) .
C311 H31C 0.9900 .
C311 H31D 0.9900 .
C312 C315 1.47(3) .
C312 C314 1.61(4) .
C313 H31E 0.9800 .
C313 H31F 0.9800 .
C313 H31G 0.9800 .
C314 C316 1.24(4) .
C314 H314 0.9500 .
C315 H31H 0.9800 .
C315 H31I 0.9800 .
C315 H31J 0.9800 .
C316 H31K 0.9500 .
C316 H31L 0.9500 .
C351 C352 1.34(4) .
C351 C356 1.40(3) .
C351 H351 0.9500 .
C352 C353 1.45(3) .
C352 H352 0.9500 .
C353 C354 1.37(4) .
C353 H353 0.9500 .
C354 C355 1.46(3) .
C354 H354 0.9500 .
C355 C356 1.40(3) .
C355 C359 1.43(3) .
C356 N357 1.40(3) .
N357 C358 1.36(2) .
N357 C363 1.46(3) .
C358 C359 1.32(3) .
C358 C362 1.52(3) .
C359 C360 1.47(3) .
C360 C361 1.55(4) .
C360 H36A 0.9900 .
C360 H36B 0.9900 .
C361 C362 1.62(3) .
C361 H36C 0.9900 .
C361 H36D 0.9900 .
C362 C365 1.47(3) .
C362 C364 1.60(4) .
C363 H36E 0.9800 .
C363 H36F 0.9800 .
C363 H36G 0.9800 .
C364 C366 1.25(4) .
C364 H364 0.9500 .
C365 H36H 0.9800 .
C365 H36I 0.9800 .
C365 H36J 0.9800 .
C366 H36K 0.9500 .
C366 H36L 0.9500 .
C401 C402 1.34(4) .
C401 C406 1.40(3) .
C401 H401 0.9500 .
C402 C403 1.45(3) .
C402 H402 0.9500 .
C403 C404 1.37(4) .
C403 H403 0.9500 .
C404 C405 1.45(3) .
C404 H404 0.9500 .
C405 C406 1.40(3) .
C405 C409 1.43(3) .
C406 N407 1.41(3) .
N407 C408 1.36(2) .
N407 C413 1.46(3) .
C408 C409 1.32(3) .
C408 C412 1.52(3) .
C409 C410 1.47(3) .
C410 C411 1.55(4) .
C410 H41A 0.9900 .
C410 H41B 0.9900 .
C411 C412 1.62(3) .
C411 H41C 0.9900 .
C411 H41D 0.9900 .
C412 C415 1.46(3) .
C412 C414 1.61(4) .
C413 H41E 0.9800 .
C413 H41F 0.9800 .
C413 H41G 0.9800 .
C414 C416 1.25(4) .
C414 H414 0.9500 .
C415 H41H 0.9800 .
C415 H41I 0.9800 .
C415 H41J 0.9800 .
C416 H41K 0.9500 .
C416 H41L 0.9500 .
C451 C452 1.33(3) .
C451 C456 1.40(3) .
C451 H451 0.9500 .
C452 C453 1.44(4) .
C452 H452 0.9500 .
C453 C454 1.36(4) .
C453 H453 0.9500 .
C454 C455 1.47(3) .
C454 H454 0.9500 .
C455 C456 1.39(3) .
C455 C459 1.44(3) .
C456 N457 1.40(3) .
N457 C458 1.37(2) .
N457 C463 1.46(3) .
C458 C459 1.32(3) .
C458 C462 1.51(3) .
C459 C460 1.46(3) .
C460 C461 1.54(3) .
C460 H46A 0.9900 .
C460 H46B 0.9900 .
C461 C462 1.61(3) .
C461 H46C 0.9900 .
C461 H46D 0.9900 .
C462 C465 1.46(3) .
C462 C464 1.62(4) .
C463 H46E 0.9800 .
C463 H46F 0.9800 .
C463 H46G 0.9800 .
C464 C466 1.22(4) .
C464 H464 0.9500 .
C465 H46H 0.9800 .
C465 H46I 0.9800 .
C465 H46J 0.9800 .
C466 H46K 0.9500 .
C466 H46L 0.9500 .
C501 C502 1.33(3) .
C501 C506 1.41(3) .
C501 H501 0.9500 .
C502 C503 1.45(3) .
C502 H502 0.9500 .
C503 C504 1.36(4) .
C503 H503 0.9500 .
C504 C505 1.46(3) .
C504 H504 0.9500 .
C505 C506 1.39(3) .
C505 C509 1.44(3) .
C506 N507 1.40(3) .
N507 C508 1.37(3) .
N507 C513 1.46(3) .
C508 C509 1.32(3) .
C508 C512 1.53(3) .
C509 C510 1.49(3) .
C510 C511 1.54(4) .
C510 H51A 0.9900 .
C510 H51B 0.9900 .
C511 C512 1.59(3) .
C511 H51C 0.9900 .
C511 H51D 0.9900 .
C512 C515 1.47(3) .
C512 C514 1.61(4) .
C513 H51E 0.9800 .
C513 H51F 0.9800 .
C513 H51G 0.9800 .
C514 C516 1.25(4) .
C514 H514 0.9500 .
C515 H51H 0.9800 .
C515 H51I 0.9800 .
C515 H51J 0.9800 .
C516 H51K 0.9500 .
C516 H51L 0.9500 .
C551 C552 1.33(4) .
C551 C556 1.40(3) .
C551 H551 0.9500 .
C552 C553 1.45(4) .
C552 H552 0.9500 .
C553 C554 1.37(4) .
C553 H553 0.9500 .
C554 C555 1.47(3) .
C554 H554 0.9500 .
C555 C556 1.40(3) .
C555 C559 1.44(3) .
C556 N557 1.40(3) .
N557 C558 1.36(3) .
N557 C563 1.46(3) .
C558 C559 1.32(3) .
C558 C562 1.52(3) .
C559 C560 1.46(3) .
C560 C561 1.54(4) .
C560 H56A 0.9900 .
C560 H56B 0.9900 .
C561 C562 1.61(3) .
C561 H56C 0.9900 .
C561 H56D 0.9900 .
C562 C565 1.48(3) .
C562 C564 1.60(4) .
C563 H56E 0.9800 .
C563 H56F 0.9800 .
C563 H56G 0.9800 .
C564 C566 1.24(4) .
C564 H564 0.9500 .
C565 H56H 0.9800 .
C565 H56I 0.9800 .
C565 H56J 0.9800 .
C566 H56K 0.9500 .
C566 H56L 0.9500 .
C601 C602 1.34(4) .
C601 C606 1.40(3) .
C601 H601 0.9500 .
C602 C603 1.44(4) .
C602 H602 0.9500 .
C603 C604 1.36(4) .
C603 H603 0.9500 .
C604 C605 1.46(3) .
C604 H604 0.9500 .
C605 C606 1.40(3) .
C605 C609 1.44(3) .
C606 N607 1.40(3) .
N607 C608 1.37(2) .
N607 C613 1.46(3) .
C608 C609 1.31(3) .
C608 C612 1.52(3) .
C609 C610 1.47(3) .
C610 C611 1.55(4) .
C610 H61A 0.9900 .
C610 H61B 0.9900 .
C611 C612 1.61(3) .
C611 H61C 0.9900 .
C611 H61D 0.9900 .
C612 C615 1.47(3) .
C612 C614 1.61(4) .
C613 H61E 0.9800 .
C613 H61F 0.9800 .
C613 H61G 0.9800 .
C614 C616 1.25(4) .
C614 H614 0.9500 .
C615 H61H 0.9800 .
C615 H61I 0.9800 .
C615 H61J 0.9800 .
C616 H61K 0.9500 .
C616 H61L 0.9500 .
C90A C90B 1.54(3) .
C90A C90F 1.55(3) .
C90A H90A 0.9900 .
C90A H90B 0.9900 .
C90B C90C 1.55(3) .
C90B H90C 0.9900 .
C90B H90D 0.9900 .
C90C C90D 1.54(3) .
C90C H90E 0.9900 .
C90C H90F 0.9900 .
C90D C90E 1.54(3) .
C90D H90G 0.9900 .
C90D H90H 0.9900 .
C90E C90F 1.54(3) .
C90E H90I 0.9900 .
C90E H90J 0.9900 .
C90F H90K 0.9900 .
C90F H90L 0.9900 .
C91A C91B 1.55(3) .
C91A C91F 1.55(3) .
C91A H91A 0.9900 .
C91A H91B 0.9900 .
C91B C91C 1.56(3) .
C91B H91C 0.9900 .
C91B H91D 0.9900 .
C91C C91D 1.58(3) .
C91C H91E 0.9900 .
C91C H91F 0.9900 .
C91D C91E 1.55(3) .
C91D H91G 0.9900 .
C91D H91H 0.9900 .
C91E C91F 1.54(3) .
C91E H91I 0.9900 .
C91E H91J 0.9900 .
C91F H91K 0.9900 .
C91F H91L 0.9900 .
C92A C92B 1.51(3) .
C92A C92F 1.52(3) .
C92A H92A 0.9900 .
C92A H92B 0.9900 .
C92B C92C 1.51(3) .
C92B H92C 0.9900 .
C92B H92D 0.9900 .
C92C C92D 1.52(3) .
C92C H92E 0.9900 .
C92C H92F 0.9900 .
C92D C92E 1.53(3) .
C92D H92G 0.9900 .
C92D H92H 0.9900 .
C92E C92F 1.52(3) .
C92E H92I 0.9900 .
C92E H92J 0.9900 .
C92F H92K 0.9900 .
C92F H92L 0.9900 .
C93A C93F 1.52(3) .
C93A C93B 1.53(3) .
C93A H93A 0.9900 .
C93A H93B 0.9900 .
C93B C93C 1.54(3) .
C93B H93C 0.9900 .
C93B H93D 0.9900 .
C93C C93D 1.53(3) .
C93C H93E 0.9900 .
C93C H93F 0.9900 .
C93D C93E 1.54(3) .
C93D H93G 0.9900 .
C93D H93H 0.9900 .
C93E C93F 1.54(3) .
C93E H93I 0.9900 .
C93E H93J 0.9900 .
C93F H93K 0.9900 .
C93F H93L 0.9900 .
C94A C94F 1.54(3) .
C94A C94B 1.55(3) .
C94A H94A 0.9900 .
C94A H94B 0.9900 .
C94B C94C 1.54(3) .
C94B H94C 0.9900 .
C94B H94D 0.9900 .
C94C C94D 1.54(3) .
C94C H94E 0.9900 .
C94C H94F 0.9900 .
C94D C94E 1.54(3) .
C94D H94G 0.9900 .
C94D H94H 0.9900 .
C94E C94F 1.54(3) .
C94E H94I 0.9900 .
C94E H94J 0.9900 .
C94F H94K 0.9900 .
C94F H94L 0.9900 .
C98A C98B 1.53(3) .
C98A C98F 1.54(3) .
C98A H98A 0.9900 .
C98A H98B 0.9900 .
C98B C98C 1.54(3) .
C98B H98C 0.9900 .
C98B H98D 0.9900 .
C98C C98D 1.54(3) .
C98C H98E 0.9900 .
C98C H98F 0.9900 .
C98D C98E 1.54(3) .
C98D H98G 0.9900 .
C98D H98H 0.9900 .
C98E C98F 1.54(3) .
C98E H98I 0.9900 .
C98E H98J 0.9900 .
C98F H98K 0.9900 .
C98F H98L 0.9900 .

loop_
_geom_hbond_atom_site_label_D
_geom_hbond_atom_site_label_H
_geom_hbond_atom_site_label_A
_geom_hbond_distance_DH
_geom_hbond_distance_HA
_geom_hbond_distance_DA
_geom_hbond_angle_DHA
_geom_hbond_site_symmetry_A
C102 H102 I11 0.95 3.15 3.838(18) 130.5 .
C102 H102 I13 0.95 3.04 3.66(2) 124.0 .
C106 H106 I12 0.95 3.32 3.874(15) 118.9 .
C106 H106 I14 0.95 3.12 3.766(19) 126.7 .
C116 H116 I21 0.95 3.03 3.69(2) 128.1 .
C116 H116 I23 0.95 2.93 3.65(2) 133.7 .
C122 H122 I31 0.95 3.08 3.761(18) 129.8 .
C122 H122 I33 0.95 3.10 3.74(2) 125.8 .
C142 H142 I32 0.95 3.17 3.81(2) 126.4 .
C142 H142 I34 0.95 2.96 3.61(2) 127.0 .
C143 H143 I21 0.95 3.15 3.97(2) 146.3 3_545
C143 H143 I23 0.95 3.21 3.96(2) 137.3 3_545
C145 H145 I42 0.95 3.05 3.796(18) 136.6 4_656
C145 H145 I44 0.95 3.05 3.77(2) 133.9 4_656
C156 H156 I22 0.95 3.04 3.76(3) 134.7 3
C156 H156 I24 0.95 3.01 3.67(3) 128.0 3
C162 H162 I32 0.95 3.13 3.881(18) 137.0 4_656
C162 H162 I34 0.95 3.15 3.856(18) 132.7 4_656
C163 H163 I34 0.95 3.32 3.916(19) 122.7 4_656
C202 H202 I42 0.95 3.16 3.83(2) 129.3 .
C202 H202 I44 0.95 3.02 3.62(3) 122.8 .
C206 H206 I43 0.95 3.18 3.75(2) 120.9 .
C212 H212 I51 0.95 3.00 3.659(16) 128.1 .
C212 H212 I53 0.95 3.28 3.925(16) 126.8 .
C226 H226 I61 0.95 3.07 3.74(3) 129.4 .
C226 H226 I63 0.95 3.13 3.86(3) 135.4 .
C242 H242 I62 0.95 3.06 3.746(18) 130.6 .
C242 H242 I64 0.95 3.06 3.69(2) 125.5 .
C245 H245 I11 0.95 3.33 4.251(19) 163.9 2_656
C252 H252 I12 0.95 3.21 3.983(18) 139.7 2_656
C253 H253 I11 0.95 3.11 3.87(2) 138.3 2_656
C253 H253 I13 0.95 3.09 3.82(2) 134.9 2_656
C255 H255 I61 0.95 3.19 3.994(17) 143.6 1_565
C255 H255 I63 0.95 3.11 3.86(2) 136.8 1_565
C256 H256 I52 0.95 3.16 3.79(2) 125.3 3_455
C256 H256 I54 0.95 3.16 3.79(2) 124.8 3_455
C262 H262 I64 0.95 3.25 3.95(3) 132.6 1_565
C266 H266 I52 0.95 3.16 3.91(2) 136.9 2_757
C266 H266 I54 0.95 3.22 3.93(2) 132.3 2_757
C563 H56G I42 0.98 3.23 4.19(5) 169.0 4_656
